data_7117709
loop_
_publ_author_name
'C. Lichtenberg'
'L. Viciu'
'M. Vogt'
'R. E. Rodriguez-Lugo'
'M. Adelhardt'
'J. Sutter'
'M. M. Khusniyarov'
'K. Meyer'
'B. de Bruin'
'E. Billd'
'H. Grutzmacher'

_publ_section_title
;
 Low-valent iron: an Fe(I) ate compound as a building block for a linear
 trinuclear Fe cluster
;
_journal_name_full Chem.Commun.
_journal_page_first 13890
_journal_paper_doi 10.1039/C5cc04908C
_journal_volume 51
_journal_year 2015
_chemical_formula_moiety '4(C64 H48 Fe N4), 3(C4 H8 O), C6 H14'
_chemical_formula_sum 'C274 H230 Fe4 N16 O3'
_chemical_formula_weight 4018.13
_chemical_name_systematic
;
 ?
;
_chemical_properties_physical 'Air-sensitive, Moisture-sensitive'
_space_group_crystal_system orthorhombic
_space_group_IT_number 33
_space_group_name_Hall 'P 2c -2n'
_space_group_name_H-M_alt 'P n a 21'
_symmetry_space_group_name_Hall 'P 2c -2n'
_symmetry_space_group_name_H-M 'P n a 21'
_atom_sites_solution_hydrogens geom
_audit_creation_date 2015-01-23
_audit_creation_method
;
Olex2 1.2
(compiled 2015.01.19 svn.r3143 for OlexSys, GUI svn.r4992)
;
_audit_update_record
;
2015-06-01 deposited with the CCDC.
2015-07-23 downloaded from the CCDC.
;
_cell_angle_alpha 90
_cell_angle_beta 90
_cell_angle_gamma 90
_cell_formula_units_Z 2
_cell_length_a 26.9704(3)
_cell_length_b 17.93806(19)
_cell_length_c 21.5915(2)
_cell_measurement_reflns_used 34188
_cell_measurement_temperature 100.0(2)
_cell_measurement_theta_max 30.1060
_cell_measurement_theta_min 3.1480
_cell_volume 10445.90(19)
_computing_cell_refinement
;
CrysAlisPro, Agilent Technologies,
Version 1.171.36.28 (release 01-02-2013 CrysAlis171 .NET)
(compiled Feb  1 2013,16:14:44)
;
_computing_data_collection
;
CrysAlisPro, Agilent Technologies,
Version 1.171.36.28 (release 01-02-2013 CrysAlis171 .NET)
(compiled Feb  1 2013,16:14:44)
;
_computing_data_reduction
;
CrysAlisPro, Agilent Technologies,
Version 1.171.36.28 (release 01-02-2013 CrysAlis171 .NET)
(compiled Feb  1 2013,16:14:44)
;
_computing_molecular_graphics 'Olex2 (Dolomanov et al., 2009)'
_computing_publication_material 'Olex2 (Dolomanov et al., 2009)'
_computing_structure_refinement 'ShelXL (Sheldrick, 2008)'
_diffrn_ambient_temperature 100.0(2)
_diffrn_detector_area_resol_mean 16.0839
_diffrn_measured_fraction_theta_full 0.998
_diffrn_measured_fraction_theta_max 0.942
_diffrn_measurement_details
;
  1 omega  -95.00  -59.00   1.0000   30.0000
omega____ theta____ kappa____ phi______ frames
    -      -21.9467  179.0000   90.0000 36

  2 omega   -6.00   20.00   1.0000   30.0000
omega____ theta____ kappa____ phi______ frames
    -      -21.9467  -99.0000   60.0000 26

  3 omega  -13.00   95.00   1.0000   30.0000
omega____ theta____ kappa____ phi______ frames
    -       22.4154    0.0000  -90.0000 108

  4 omega  -21.00   41.00   1.0000   30.0000
omega____ theta____ kappa____ phi______ frames
    -       22.4154  -77.0000   60.0000 62

  5 omega  -47.00   50.00   1.0000   30.0000
omega____ theta____ kappa____ phi______ frames
    -      -21.9467   38.0000  -60.0000 97

  6 omega  -25.00   20.00   1.0000   30.0000
omega____ theta____ kappa____ phi______ frames
    -      -21.9467  -99.0000 -150.0000 45

  7 omega  -76.00  -51.00   1.0000   30.0000
omega____ theta____ kappa____ phi______ frames
    -      -21.9467  120.0000  111.0000 25

  8 omega  -94.00    4.00   1.0000   30.0000
omega____ theta____ kappa____ phi______ frames
    -      -21.9467  -38.0000  -60.0000 98
;
_diffrn_measurement_device_type 'Xcalibur, Sapphire3'
_diffrn_measurement_method '\w scans'
_diffrn_orient_matrix_UB_11 0.0123854000
_diffrn_orient_matrix_UB_12 -0.0321962000
_diffrn_orient_matrix_UB_13 0.0111648000
_diffrn_orient_matrix_UB_21 -0.0073293000
_diffrn_orient_matrix_UB_22 0.0090058000
_diffrn_orient_matrix_UB_23 0.0306549000
_diffrn_orient_matrix_UB_31 -0.0220088000
_diffrn_orient_matrix_UB_32 -0.0211032000
_diffrn_orient_matrix_UB_33 -0.0039202000
_diffrn_radiation_monochromator graphite
_diffrn_radiation_type MoK\a
_diffrn_radiation_wavelength 0.71073
_diffrn_reflns_av_R_equivalents 0.0346
_diffrn_reflns_av_unetI/netI 0.0421
_diffrn_reflns_laue_measured_fraction_full 0.998
_diffrn_reflns_laue_measured_fraction_max 0.942
_diffrn_reflns_limit_h_max 38
_diffrn_reflns_limit_h_min -38
_diffrn_reflns_limit_k_max 24
_diffrn_reflns_limit_k_min -25
_diffrn_reflns_limit_l_max 30
_diffrn_reflns_limit_l_min -30
_diffrn_reflns_number 114073
_diffrn_reflns_point_group_measured_fraction_full 0.996
_diffrn_reflns_point_group_measured_fraction_max 0.909
_diffrn_reflns_theta_full 25.242
_diffrn_reflns_theta_max 30.719
_diffrn_reflns_theta_min 2.886
_diffrn_source 'Enhance (Mo) X-ray Source'
_exptl_absorpt_coefficient_mu 0.338
_exptl_absorpt_correction_T_max 1.00000
_exptl_absorpt_correction_T_min 0.95822
_exptl_absorpt_correction_type multi-scan
_exptl_absorpt_process_details
;
CrysAlisPro, Agilent Technologies,
Version 1.171.36.28 (release 01-02-2013 CrysAlis171 .NET)
(compiled Feb  1 2013,16:14:44)
Empirical absorption correction using spherical harmonics,
 implemented in SCALE3 ABSPACK scaling algorithm.
;
_exptl_crystal_colour 'clear dark brown'
_exptl_crystal_density_diffrn 1.277
_exptl_crystal_description block
_exptl_crystal_F_000 4228
_exptl_crystal_preparation 'Magnetic properties'
_exptl_crystal_size_max 0.2
_exptl_crystal_size_mid 0.2
_exptl_crystal_size_min 0.2
_refine_diff_density_max 0.773
_refine_diff_density_min -0.409
_refine_diff_density_rms 0.064
_refine_ls_abs_structure_details
;
 Flack x determined using 10777 quotients [(I+)-(I-)]/[(I+)+(I-)]
 (Parsons and Flack (2004), Acta Cryst. A60, s61).
;
_refine_ls_abs_structure_Flack -0.002(3)
_refine_ls_extinction_coef .
_refine_ls_extinction_method none
_refine_ls_goodness_of_fit_ref 1.069
_refine_ls_hydrogen_treatment constr
_refine_ls_matrix_type full
_refine_ls_number_parameters 1389
_refine_ls_number_reflns 29546
_refine_ls_number_restraints 14
_refine_ls_restrained_S_all 1.069
_refine_ls_R_factor_all 0.0641
_refine_ls_R_factor_gt 0.0529
_refine_ls_shift/su_max 0.000
_refine_ls_shift/su_mean 0.000
_refine_ls_structure_factor_coef Fsqd
_refine_ls_weighting_details 'w=1/[\s^2^(Fo^2^)+(0.0627P)^2^+3.9371P] where P=(Fo^2^+2Fc^2^)/3'
_refine_ls_weighting_scheme calc
_refine_ls_wR_factor_gt 0.1203
_refine_ls_wR_factor_ref 0.1259
_reflns_Friedel_coverage 0.885
_reflns_friedel_fraction_full 0.994
_reflns_friedel_fraction_max 0.875
_reflns_number_gt 25925
_reflns_number_total 29546
_reflns_threshold_expression 'I > 2\s(I)'
_cod_data_source_file c5cc04908c2.cif
_cod_data_source_block Compound4
_cod_original_cell_volume 10445.89(19)
_cod_database_code 7117709
_shelxl_version_number 2013-4
_chemical_oxdiff_formula C40H40N2FeO
_shelx_space_group_comment
;
The symmetry employed for this shelxl refinement is uniquely defined
by the following loop, which should always be used as a source of
symmetry information in preference to the above space-group names.
They are only intended as comments.
;
_reflns_odcompleteness_completeness 99.81
_reflns_odcompleteness_iscentric 1
_reflns_odcompleteness_theta 28.22
_olex2_refinement_description
;
1. Fixed Uiso
 At 1.2 times of:
  All C(H) groups, All C(H,H) groups
 At 1.5 times of:
  All C(H,H,H) groups
2. Rigid bond restraints
 C65, N5
 with sigma for 1-2 distances of 0.01 and sigma for 1-3 distances of 0.01
3. Uiso/Uaniso restraints and constraints
Uanis(C131) \\sim Ueq, Uanis(C141) \\sim Ueq: with sigma of 0.05 and sigma for
terminal atoms of 0.1
4. Others
 Fixed Sof: C129(0.5) H12A(0.5) H12B(0.5) C130(0.5) H13P(0.5) H13Q(0.5)
 C131(0.5) H13R(0.5) H13S(0.5) C132(0.5) H13T(0.5) H13U(0.5) O1(0.5) C139(0.5)
 H13A(0.5) H13B(0.5) C140(0.5) H14A(0.5) H14B(0.5) C141(0.5) H14C(0.5)
 H14D(0.5) C142(0.5) H14E(0.5) H14F(0.5) H14G(0.5) C137(0.5) H13C(0.5)
 H13D(0.5) H13E(0.5) C138(0.5) H13F(0.5) H13G(0.5)
5.a Ternary CH refined with riding coordinates:
 C97(H97), C65(H65), C112(H112), C80(H80), C48(H48), C33(H33), C16(H16), C1(H1)
5.b Secondary CH2 refined with riding coordinates:
 C134(H13H,H13I), C135(H13J,H13K), C136(H13L,H13M), C133(H13N,H13O), C129(H12A,
 H12B), C130(H13P,H13Q), C131(H13R,H13S), C132(H13T,H13U), C139(H13A,H13B),
 C140(H14A,H14B), C141(H14C,H14D), C138(H13F,H13G)
5.c Aromatic/amide H refined with riding coordinates:
 C104(H104), C105(H105), C107(H107), C111(H111), C110(H110), C106(H106),
 C73(H73), C101(H101), C74(H74), C100(H100), C108(H108), C109(H109), C75(H75),
 C123(H123), C124(H124), C126(H126), C125(H125), C116(H116), C76(H76),
 C115(H115), C77(H77), C79(H79), C69(H69), C78(H78), C68(H68), C41(H41),
 C55(H55), C40(H40), C58(H58), C72(H72), C43(H43), C42(H42), C57(H57), C56(H56),
  C122(H122), C119(H119), C121(H121), C120(H120), C87(H87), C88(H88), C90(H90),
 C89(H89), C127(H127), C128(H128), C96(H96), C95(H95), C83(H83), C91(H91),
 C92(H92), C84(H84), C94(H94), C93(H93), C62(H62), C28(H28), C60(H60), C59(H59),
  C29(H29), C30(H30), C27(H27), C31(H31), C32(H32), C64(H64), C63(H63),
 C20(H20), C23(H23), C26(H26), C19(H19), C8(H8), C9(H9), C11(H11), C15(H15),
 C5(H5), C4(H4), C13(H13), C12(H12), C14(H14), C10(H10), C47(H47), C46(H46),
 C44(H44), C45(H45), C36(H36), C37(H37), C24(H24), C25(H25), C61(H61), C51(H51),
  C52(H52)
5.d Idealised Me refined as rotating group:
 C142(H14E,H14F,H14G), C137(H13C,H13D,H13E)
;
_olex2_submission_special_instructions 'No special instructions were received'

loop_
_space_group_symop_operation_xyz
'x, y, z'
'-x, -y, z+1/2'
'x+1/2, -y+1/2, z'
'-x+1/2, y+1/2, z+1/2'

loop_
_atom_site_label
_atom_site_type_symbol
_atom_site_fract_x
_atom_site_fract_y
_atom_site_fract_z
_atom_site_U_iso_or_equiv
_atom_site_adp_type
_atom_site_occupancy
_atom_site_site_symmetry_order
_atom_site_calc_flag
_atom_site_refinement_flags_posn
_atom_site_refinement_flags_adp
_atom_site_refinement_flags_occupancy
_atom_site_disorder_assembly
_atom_site_disorder_group
Fe1 Fe 0.09413(2) 0.01020(2) 0.57085(2) 0.01523(8) Uani 1 1 d . . . A 4
Fe2 Fe 0.18765(2) 0.52751(2) 0.53088(2) 0.02112(10) Uani 1 1 d . . . B 4
C103 C 0.13274(16) 0.5393(2) 0.67185(19) 0.0348(8) Uani 1 1 d . . . B 4
C97 C 0.16862(14) 0.47391(19) 0.66673(18) 0.0299(7) Uani 1 1 d . . . B 4
H97 H 0.2005 0.4916 0.6829 0.036 Uiso 1 1 calc R . . B 4
C102 C 0.08332(17) 0.5311(3) 0.6503(2) 0.0450(11) Uani 1 1 d . . . B 4
C104 C 0.14834(19) 0.6071(2) 0.6935(2) 0.0442(10) Uani 1 1 d . . . B 4
H104 H 0.1802 0.6117 0.7095 0.053 Uiso 1 1 calc R . . B 4
C98 C 0.15360(15) 0.4088(2) 0.7070(2) 0.0358(9) Uani 1 1 d . . . B 4
C105 C 0.1172(2) 0.6698(2) 0.6921(2) 0.0547(14) Uani 1 1 d . . . B 4
H105 H 0.1284 0.7155 0.7069 0.066 Uiso 1 1 calc R . . B 4
C107 C 0.0531(2) 0.5946(3) 0.6483(3) 0.0586(14) Uani 1 1 d . . . B 4
H107 H 0.0210 0.5907 0.6329 0.070 Uiso 1 1 calc R . . B 4
C111 C 0.18529(18) 0.3866(3) 0.7546(2) 0.0476(11) Uani 1 1 d . . . B 4
H111 H 0.2140 0.4136 0.7625 0.057 Uiso 1 1 calc R . . B 4
C110 C 0.1743(2) 0.3246(3) 0.7902(3) 0.0678(17) Uani 1 1 d . . . B 4
H110 H 0.1959 0.3098 0.8214 0.081 Uiso 1 1 calc R . . B 4
C106 C 0.0702(2) 0.6628(3) 0.6687(3) 0.0581(14) Uani 1 1 d . . . B 4
H106 H 0.0496 0.7043 0.6665 0.070 Uiso 1 1 calc R . . B 4
C71 C 0.09294(13) 0.5041(2) 0.4217(2) 0.0363(9) Uani 1 1 d . . . B 4
C99 C 0.10994(18) 0.3692(2) 0.6965(2) 0.0474(12) Uani 1 1 d . . . B 4
C73 C 0.08237(16) 0.3775(3) 0.4541(3) 0.0496(12) Uani 1 1 d . . . B 4
H73 H 0.0815 0.3422 0.4856 0.059 Uiso 1 1 calc R . . B 4
C70 C 0.07916(18) 0.4853(3) 0.3614(2) 0.0465(11) Uani 1 1 d . . . B 4
C101 C 0.06104(17) 0.4595(3) 0.6312(3) 0.0545(13) Uani 1 1 d . . . B 4
H101 H 0.0362 0.4622 0.6015 0.065 Uiso 1 1 calc R . . B 4
C74 C 0.0736(2) 0.3569(3) 0.3943(3) 0.0609(15) Uani 1 1 d . . . B 4
H74 H 0.0693 0.3068 0.3845 0.073 Uiso 1 1 calc R . . B 4
C100 C 0.07235(17) 0.3915(3) 0.6515(3) 0.0538(13) Uani 1 1 d . . . B 4
H100 H 0.0537 0.3529 0.6348 0.065 Uiso 1 1 calc R . . B 4
C108 C 0.1006(2) 0.3057(2) 0.7327(3) 0.0604(16) Uani 1 1 d . . . B 4
H108 H 0.0726 0.2771 0.7247 0.072 Uiso 1 1 calc R . . B 4
C109 C 0.1318(2) 0.2850(3) 0.7795(3) 0.0697(18) Uani 1 1 d . . . B 4
H109 H 0.1242 0.2440 0.8041 0.084 Uiso 1 1 calc R . . B 4
C75 C 0.0710(2) 0.4101(3) 0.3482(3) 0.0601(15) Uani 1 1 d . . . B 4
H75 H 0.0637 0.3957 0.3078 0.072 Uiso 1 1 calc R . . B 4
C113 C 0.25568(13) 0.35518(19) 0.40980(17) 0.0270(7) Uani 1 1 d . . . B 4
C114 C 0.30383(13) 0.3521(2) 0.43497(18) 0.0282(7) Uani 1 1 d . . . B 4
C123 C 0.33165(16) 0.2862(2) 0.4264(2) 0.0388(10) Uani 1 1 d . . . B 4
H123 H 0.3629 0.2825 0.4442 0.047 Uiso 1 1 calc R . . B 4
C124 C 0.3137(2) 0.2275(3) 0.3924(3) 0.0533(13) Uani 1 1 d . . . B 4
H124 H 0.3328 0.1848 0.3871 0.064 Uiso 1 1 calc R . . B 4
C126 C 0.23814(17) 0.2949(2) 0.3751(2) 0.0385(9) Uani 1 1 d . . . B 4
H126 H 0.2066 0.2969 0.3579 0.046 Uiso 1 1 calc R . . B 4
C125 C 0.2673(2) 0.2324(3) 0.3662(3) 0.0554(13) Uani 1 1 d . . . B 4
H125 H 0.2554 0.1932 0.3422 0.066 Uiso 1 1 calc R . . B 4
C116 C 0.32072(13) 0.4876(2) 0.45683(18) 0.0295(8) Uani 1 1 d . . . B 4
H116 H 0.3389 0.5201 0.4816 0.035 Uiso 1 1 calc R . . B 4
C66 C 0.06137(13) 0.6328(2) 0.4323(2) 0.0317(8) Uani 1 1 d . . . B 4
C76 C 0.04132(16) 0.6625(2) 0.4863(2) 0.0409(9) Uani 1 1 d . . . B 4
H76 H 0.0562 0.6523 0.5242 0.049 Uiso 1 1 calc R . . B 4
C115 C 0.32748(13) 0.4139(2) 0.46737(18) 0.0307(8) Uani 1 1 d . . . B 4
H115 H 0.3496 0.4014 0.4987 0.037 Uiso 1 1 calc R . . B 4
C67 C 0.03830(18) 0.6463(2) 0.3761(2) 0.0429(10) Uani 1 1 d . . . B 4
C77 C -0.00066(16) 0.7071(3) 0.4843(2) 0.0497(12) Uani 1 1 d . . . B 4
H77 H -0.0136 0.7272 0.5206 0.060 Uiso 1 1 calc R . . B 4
C79 C -0.00398(19) 0.6921(3) 0.3746(3) 0.0542(13) Uani 1 1 d . . . B 4
H79 H -0.0192 0.7028 0.3370 0.065 Uiso 1 1 calc R . . B 4
C69 C 0.0707(2) 0.5400(3) 0.3115(3) 0.0578(13) Uani 1 1 d . . . B 4
H69 H 0.0784 0.5248 0.2715 0.069 Uiso 1 1 calc R . . B 4
C78 C -0.02280(19) 0.7212(3) 0.4286(3) 0.0552(13) Uani 1 1 d . . . B 4
H78 H -0.0510 0.7509 0.4272 0.066 Uiso 1 1 calc R . . B 4
C68 C 0.0529(2) 0.6093(3) 0.3178(2) 0.0568(13) Uani 1 1 d . . . B 4
H68 H 0.0495 0.6371 0.2817 0.068 Uiso 1 1 calc R . . B 4
C39 C 0.22240(11) 0.13740(17) 0.63264(15) 0.0192(6) Uani 1 1 d . . . A 4
C41 C 0.27099(13) 0.24751(19) 0.65773(19) 0.0301(8) Uani 1 1 d . . . A 4
H41 H 0.2787 0.2858 0.6851 0.036 Uiso 1 1 calc R . . A 4
C55 C -0.01909(12) 0.21873(19) 0.45795(16) 0.0236(6) Uani 1 1 d . . . A 4
H55 H -0.0035 0.2005 0.4226 0.028 Uiso 1 1 calc R . . A 4
C38 C 0.24845(12) 0.12983(18) 0.57688(16) 0.0242(6) Uani 1 1 d . . . A 4
C40 C 0.23395(12) 0.19650(18) 0.67207(16) 0.0231(6) Uani 1 1 d . . . A 4
H40 H 0.2164 0.2019 0.7089 0.028 Uiso 1 1 calc R . . A 4
C58 C -0.06514(13) 0.2745(2) 0.56199(18) 0.0299(8) Uani 1 1 d . . . A 4
H58 H -0.0803 0.2942 0.5970 0.036 Uiso 1 1 calc R . . A 4
C72 C 0.09270(15) 0.4522(2) 0.4675(2) 0.0420(10) Uani 1 1 d . . . B 4
H72 H 0.0994 0.4665 0.5080 0.050 Uiso 1 1 calc R . . B 4
C43 C 0.28468(13) 0.1836(2) 0.56199(18) 0.0311(8) Uani 1 1 d . . . A 4
H43 H 0.3011 0.1804 0.5242 0.037 Uiso 1 1 calc R . . A 4
C42 C 0.29634(14) 0.2405(2) 0.6021(2) 0.0333(8) Uani 1 1 d . . . A 4
H42 H 0.3212 0.2744 0.5919 0.040 Uiso 1 1 calc R . . A 4
C65 C 0.10888(14) 0.5850(2) 0.43060(19) 0.0323(8) Uani 1 1 d . U . B 4
H65 H 0.1275 0.5996 0.3935 0.039 Uiso 1 1 calc R . . B 4
C57 C -0.06256(13) 0.3176(2) 0.5088(2) 0.0331(8) Uani 1 1 d . . . A 4
H57 H -0.0759 0.3654 0.5082 0.040 Uiso 1 1 calc R . . A 4
C56 C -0.03993(13) 0.2889(2) 0.45672(18) 0.0291(7) Uani 1 1 d . . . A 4
H56 H -0.0387 0.3170 0.4206 0.035 Uiso 1 1 calc R . . A 4
C54 C -0.02082(11) 0.17442(17) 0.51099(15) 0.0196(6) Uani 1 1 d . . . A 4
C53 C -0.04536(12) 0.20153(18) 0.56452(16) 0.0239(6) Uani 1 1 d . . . A 4
C117 C 0.28838(13) 0.52142(18) 0.41129(17) 0.0243(7) Uani 1 1 d . . . B 4
C118 C 0.24300(13) 0.49093(18) 0.39117(16) 0.0236(6) Uani 1 1 d . . . B 4
C122 C 0.30395(14) 0.58891(19) 0.38400(18) 0.0294(8) Uani 1 1 d . . . B 4
H122 H 0.3330 0.6113 0.3978 0.035 Uiso 1 1 calc R . . B 4
C119 C 0.21698(14) 0.5253(2) 0.34349(17) 0.0288(7) Uani 1 1 d . . . B 4
H119 H 0.1875 0.5041 0.3297 0.035 Uiso 1 1 calc R . . B 4
C121 C 0.27702(16) 0.6226(2) 0.33712(18) 0.0343(8) Uani 1 1 d . . . B 4
H121 H 0.2880 0.6671 0.3199 0.041 Uiso 1 1 calc R . . B 4
C120 C 0.23388(16) 0.5900(2) 0.31600(18) 0.0352(8) Uani 1 1 d . . . B 4
H120 H 0.2163 0.6115 0.2835 0.042 Uiso 1 1 calc R . . B 4
C112 C 0.22227(12) 0.42126(18) 0.42135(16) 0.0232(6) Uani 1 1 d . . . B 4
H112 H 0.1906 0.4105 0.4009 0.028 Uiso 1 1 calc R . . B 4
C86 C 0.29615(11) 0.69892(16) 0.57492(17) 0.0216(6) Uani 1 1 d . . . B 4
C85 C 0.32419(12) 0.74292(18) 0.61645(18) 0.0249(7) Uani 1 1 d . . . B 4
C87 C 0.30309(12) 0.70719(19) 0.51157(17) 0.0264(7) Uani 1 1 d . . . B 4
H87 H 0.2855 0.6769 0.4843 0.032 Uiso 1 1 calc R . . B 4
C88 C 0.33600(14) 0.7602(2) 0.48821(19) 0.0326(8) Uani 1 1 d . . . B 4
H88 H 0.3404 0.7650 0.4457 0.039 Uiso 1 1 calc R . . B 4
C90 C 0.35634(13) 0.79752(19) 0.59188(19) 0.0295(8) Uani 1 1 d . . . B 4
H90 H 0.3739 0.8285 0.6186 0.035 Uiso 1 1 calc R . . B 4
C89 C 0.36207(13) 0.8056(2) 0.5286(2) 0.0354(8) Uani 1 1 d . . . B 4
H89 H 0.3835 0.8416 0.5130 0.042 Uiso 1 1 calc R . . B 4
C127 C 0.19015(12) 0.38723(19) 0.58460(18) 0.0275(7) Uani 1 1 d . . . B 4
H127 H 0.1886 0.3483 0.6130 0.033 Uiso 1 1 calc R . . B 4
C128 C 0.20635(12) 0.37578(17) 0.52420(18) 0.0261(7) Uani 1 1 d . . . B 4
H128 H 0.2136 0.3281 0.5099 0.031 Uiso 1 1 calc R . . B 4
C96 C 0.19332(12) 0.67985(18) 0.5354(2) 0.0290(7) Uani 1 1 d . . . B 4
H96 H 0.2006 0.7284 0.5474 0.035 Uiso 1 1 calc R . . B 4
C95 C 0.15436(14) 0.6652(2) 0.4947(2) 0.0342(8) Uani 1 1 d . . . B 4
H95 H 0.1372 0.7039 0.4757 0.041 Uiso 1 1 calc R . . B 4
C83 C 0.31219(13) 0.6720(2) 0.71649(18) 0.0311(8) Uani 1 1 d . . . B 4
H83 H 0.3101 0.6775 0.7592 0.037 Uiso 1 1 calc R . . B 4
C91 C 0.32288(14) 0.5364(2) 0.7274(2) 0.0360(9) Uani 1 1 d . . . B 4
H91 H 0.3344 0.5447 0.7674 0.043 Uiso 1 1 calc R . . B 4
C92 C 0.32328(15) 0.4643(2) 0.7034(2) 0.0398(10) Uani 1 1 d . . . B 4
H92 H 0.3344 0.4246 0.7275 0.048 Uiso 1 1 calc R . . B 4
C84 C 0.32093(13) 0.7342(2) 0.68357(18) 0.0280(7) Uani 1 1 d . . . B 4
H84 H 0.3255 0.7774 0.7066 0.034 Uiso 1 1 calc R . . B 4
C80 C 0.25784(11) 0.64580(17) 0.60191(16) 0.0201(6) Uani 1 1 d . . . B 4
H80 H 0.2403 0.6734 0.6344 0.024 Uiso 1 1 calc R . . B 4
C82 C 0.30558(12) 0.5965(2) 0.69237(18) 0.0273(7) Uani 1 1 d . . . B 4
C94 C 0.28731(12) 0.51036(18) 0.60906(19) 0.0270(7) Uani 1 1 d . . . B 4
H94 H 0.2760 0.5013 0.5691 0.032 Uiso 1 1 calc R . . B 4
C93 C 0.30702(13) 0.4523(2) 0.6439(2) 0.0347(9) Uani 1 1 d . . . B 4
H93 H 0.3092 0.4048 0.6268 0.042 Uiso 1 1 calc R . . B 4
C81 C 0.28438(11) 0.58214(18) 0.63375(16) 0.0231(6) Uani 1 1 d . . . B 4
C17 C 0.03350(11) -0.14689(17) 0.70543(15) 0.0196(6) Uani 1 1 d . . . A 4
C62 C -0.02994(13) -0.02242(19) 0.48050(17) 0.0249(7) Uani 1 1 d . . . A 4
H62 H -0.0129 -0.0175 0.4433 0.030 Uiso 1 1 calc R . . A 4
C50 C -0.05391(11) 0.02796(18) 0.57986(16) 0.0224(6) Uani 1 1 d . . . A 4
C28 C -0.03875(13) -0.2541(2) 0.73215(18) 0.0283(7) Uani 1 1 d . . . A 4
H28 H -0.0623 -0.2906 0.7405 0.034 Uiso 1 1 calc R . . A 4
C60 C -0.08345(13) -0.0939(2) 0.54630(19) 0.0318(8) Uani 1 1 d . . . A 4
H60 H -0.1021 -0.1366 0.5538 0.038 Uiso 1 1 calc R . . A 4
C59 C -0.08142(12) -0.0380(2) 0.58983(18) 0.0271(7) Uani 1 1 d . . . A 4
H59 H -0.0986 -0.0438 0.6268 0.033 Uiso 1 1 calc R . . A 4
C29 C -0.04225(13) -0.2112(2) 0.67859(18) 0.0280(7) Uani 1 1 d . . . A 4
H29 H -0.0689 -0.2179 0.6518 0.034 Uiso 1 1 calc R . . A 4
C30 C -0.00614(12) -0.15864(18) 0.66510(16) 0.0225(6) Uani 1 1 d . . . A 4
H30 H -0.0084 -0.1309 0.6288 0.027 Uiso 1 1 calc R . . A 4
C18 C 0.03567(12) -0.18678(18) 0.76161(15) 0.0208(6) Uani 1 1 d . . . A 4
C49 C -0.02707(11) 0.03468(16) 0.52435(15) 0.0195(6) Uani 1 1 d . . . A 4
C27 C 0.00004(13) -0.24205(19) 0.77281(16) 0.0252(7) Uani 1 1 d . . . A 4
H27 H 0.0025 -0.2712 0.8083 0.030 Uiso 1 1 calc R . . A 4
C48 C 0.00645(11) 0.10052(17) 0.51059(14) 0.0175(6) Uani 1 1 d . . . A 4
H48 H 0.0184 0.0934 0.4681 0.021 Uiso 1 1 calc R . . A 4
C31 C 0.09663(13) -0.13290(18) 0.52700(17) 0.0258(7) Uani 1 1 d . . . A 4
H31 H 0.0985 -0.1748 0.5018 0.031 Uiso 1 1 calc R . . A 4
C32 C 0.08879(13) -0.14007(19) 0.58970(16) 0.0248(7) Uani 1 1 d . . . A 4
H32 H 0.0887 -0.1869 0.6082 0.030 Uiso 1 1 calc R . . A 4
C64 C 0.07322(11) 0.16133(17) 0.56671(16) 0.0209(6) Uani 1 1 d . . . A 4
H64 H 0.0593 0.2073 0.5571 0.025 Uiso 1 1 calc R . . A 4
C33 C 0.18046(11) 0.08483(17) 0.65013(14) 0.0177(6) Uani 1 1 d . . . A 4
H33 H 0.1682 0.1008 0.6908 0.021 Uiso 1 1 calc R . . A 4
C63 C 0.11836(12) 0.15607(17) 0.59827(16) 0.0219(6) Uani 1 1 d . . . A 4
H63 H 0.1344 0.1984 0.6130 0.026 Uiso 1 1 calc R . . A 4
C22 C 0.06957(12) -0.02544(18) 0.73025(15) 0.0211(6) Uani 1 1 d . . . A 4
C20 C 0.09360(13) -0.1053(2) 0.82186(15) 0.0277(7) Uani 1 1 d . . . A 4
H20 H 0.1177 -0.1048 0.8526 0.033 Uiso 1 1 calc R . . A 4
C16 C 0.07520(11) -0.09392(17) 0.69040(14) 0.0175(6) Uani 1 1 d . . . A 4
H16 H 0.1058 -0.1185 0.7039 0.021 Uiso 1 1 calc R . . A 4
C23 C 0.05344(12) 0.04290(19) 0.70852(15) 0.0229(6) Uani 1 1 d . . . A 4
H23 H 0.0434 0.0473 0.6675 0.028 Uiso 1 1 calc R . . A 4
C26 C 0.08146(14) 0.0308(2) 0.83132(17) 0.0304(8) Uani 1 1 d . . . A 4
H26 H 0.0912 0.0271 0.8725 0.036 Uiso 1 1 calc R . . A 4
C21 C 0.08168(12) -0.0331(2) 0.79355(15) 0.0241(7) Uani 1 1 d . . . A 4
C19 C 0.07386(13) -0.1713(2) 0.80854(16) 0.0269(7) Uani 1 1 d . . . A 4
H19 H 0.0854 -0.2118 0.8312 0.032 Uiso 1 1 calc R . . A 4
C6 C 0.07944(13) 0.02892(19) 0.35184(17) 0.0244(7) Uani 1 1 d . . . A 4
C7 C 0.10291(13) 0.01553(18) 0.40837(15) 0.0233(6) Uani 1 1 d . . . A 4
C8 C 0.12945(13) 0.07207(19) 0.43651(16) 0.0264(7) Uani 1 1 d . . . A 4
H8 H 0.1461 0.0627 0.4734 0.032 Uiso 1 1 calc R . . A 4
C9 C 0.13154(14) 0.1431(2) 0.41028(18) 0.0310(8) Uani 1 1 d . . . A 4
H9 H 0.1502 0.1805 0.4288 0.037 Uiso 1 1 calc R . . A 4
C11 C 0.07964(15) 0.1011(2) 0.32752(18) 0.0310(8) Uani 1 1 d . . . A 4
H11 H 0.0621 0.1111 0.2914 0.037 Uiso 1 1 calc R . . A 4
C1 C 0.09616(12) -0.06191(18) 0.43528(15) 0.0217(6) Uani 1 1 d . . . A 4
H1 H 0.0620 -0.0770 0.4260 0.026 Uiso 1 1 calc R . . A 4
C2 C 0.13016(13) -0.11523(18) 0.39959(14) 0.0226(6) Uani 1 1 d . . . A 4
C15 C 0.17305(14) -0.1457(2) 0.42299(17) 0.0301(7) Uani 1 1 d . . . A 4
H15 H 0.1841 -0.1314 0.4620 0.036 Uiso 1 1 calc R . . A 4
C5 C 0.05546(14) -0.0303(2) 0.31498(18) 0.0309(8) Uani 1 1 d . . . A 4
H5 H 0.0270 -0.0173 0.2931 0.037 Uiso 1 1 calc R . . A 4
C4 C 0.07087(15) -0.1014(2) 0.31001(17) 0.0318(8) Uani 1 1 d . . . A 4
H4 H 0.0524 -0.1320 0.2841 0.038 Uiso 1 1 calc R . . A 4
C3 C 0.11329(14) -0.13611(19) 0.34068(17) 0.0277(7) Uani 1 1 d . . . A 4
C13 C 0.18381(19) -0.2200(2) 0.3323(2) 0.0456(11) Uani 1 1 d . . . A 4
H13 H 0.2016 -0.2553 0.3100 0.055 Uiso 1 1 calc R . . A 4
C12 C 0.14096(17) -0.1899(2) 0.30782(18) 0.0375(9) Uani 1 1 d . . . A 4
H12 H 0.1301 -0.2054 0.2690 0.045 Uiso 1 1 calc R . . A 4
C14 C 0.19995(16) -0.1975(2) 0.3894(2) 0.0407(10) Uani 1 1 d . . . A 4
H14 H 0.2291 -0.2170 0.4056 0.049 Uiso 1 1 calc R . . A 4
C10 C 0.10529(15) 0.15734(19) 0.35599(17) 0.0321(8) Uani 1 1 d . . . A 4
H10 H 0.1052 0.2050 0.3391 0.039 Uiso 1 1 calc R . . A 4
C35 C 0.21674(12) -0.03520(19) 0.60646(18) 0.0272(7) Uani 1 1 d . . . A 4
C47 C 0.19476(12) -0.02845(19) 0.71508(17) 0.0250(7) Uani 1 1 d . . . A 4
H47 H 0.1844 -0.0007 0.7491 0.030 Uiso 1 1 calc R . . A 4
C34 C 0.19818(12) 0.00519(18) 0.65718(16) 0.0214(6) Uani 1 1 d . . . A 4
C46 C 0.20679(13) -0.1036(2) 0.7224(2) 0.0360(9) Uani 1 1 d . . . A 4
H46 H 0.2049 -0.1256 0.7613 0.043 Uiso 1 1 calc R . . A 4
C44 C 0.22678(13) -0.1113(2) 0.6143(2) 0.0351(9) Uani 1 1 d . . . A 4
H44 H 0.2371 -0.1395 0.5805 0.042 Uiso 1 1 calc R . . A 4
C45 C 0.22154(14) -0.1452(2) 0.6717(2) 0.0398(10) Uani 1 1 d . . . A 4
H45 H 0.2280 -0.1958 0.6761 0.048 Uiso 1 1 calc R . . A 4
C36 C 0.22801(13) -0.0018(2) 0.54630(18) 0.0307(8) Uani 1 1 d . . . A 4
H36 H 0.2255 -0.0335 0.5124 0.037 Uiso 1 1 calc R . . A 4
C37 C 0.24149(13) 0.0682(2) 0.53370(17) 0.0299(7) Uani 1 1 d . . . A 4
H37 H 0.2471 0.0790 0.4922 0.036 Uiso 1 1 calc R . . A 4
N4 N 0.05093(9) 0.09770(14) 0.55098(12) 0.0165(5) Uani 1 1 d . . . A 4
N2 N 0.08127(10) -0.07851(14) 0.62388(12) 0.0177(5) Uani 1 1 d . . . A 4
N1 N 0.10148(10) -0.06423(15) 0.50298(12) 0.0204(5) Uani 1 1 d . . . A 4
N3 N 0.13773(9) 0.08810(14) 0.60667(12) 0.0176(5) Uani 1 1 d . . . A 4
N7 N 0.17699(10) 0.45638(16) 0.60002(14) 0.0246(6) Uani 1 1 d . . . B 4
N6 N 0.22012(10) 0.62251(15) 0.55687(13) 0.0224(6) Uani 1 1 d . . . B 4
N8 N 0.21115(10) 0.43529(15) 0.48721(14) 0.0224(5) Uani 1 1 d . . . B 4
N5 N 0.14230(10) 0.59412(16) 0.48381(16) 0.0282(6) Uani 1 1 d . U . B 4
C24 C 0.05200(14) 0.1051(2) 0.74689(18) 0.0305(8) Uani 1 1 d . . . A 4
H24 H 0.0410 0.1506 0.7315 0.037 Uiso 1 1 calc R . . A 4
C25 C 0.06686(15) 0.0993(2) 0.80775(19) 0.0351(9) Uani 1 1 d . . . A 4
H25 H 0.0671 0.1413 0.8330 0.042 Uiso 1 1 calc R . . A 4
C61 C -0.05769(14) -0.0864(2) 0.49131(19) 0.0312(8) Uani 1 1 d . . . A 4
H61 H -0.0589 -0.1240 0.4617 0.037 Uiso 1 1 calc R . . A 4
C51 C -0.05580(12) 0.0855(2) 0.62785(16) 0.0257(7) Uani 1 1 d . . . A 4
H51 H -0.0605 0.0685 0.6681 0.031 Uiso 1 1 calc R . . A 4
C52 C -0.05167(13) 0.1592(2) 0.62128(16) 0.0277(7) Uani 1 1 d . . . A 4
H52 H -0.0530 0.1869 0.6576 0.033 Uiso 1 1 calc R . . A 4
O2 O 0.60455(17) 0.0641(2) 0.1829(2) 0.0717(13) Uani 1 1 d . . . C 4
C134 C 0.6594(3) -0.0288(5) 0.1730(4) 0.096(3) Uani 1 1 d . . . C 4
H13H H 0.6449 -0.0667 0.1994 0.116 Uiso 1 1 calc R . . C 4
H13I H 0.6948 -0.0379 0.1691 0.116 Uiso 1 1 calc R . . C 4
C135 C 0.6359(3) -0.0267(5) 0.1140(5) 0.106(3) Uani 1 1 d . . . C 4
H13J H 0.6289 -0.0763 0.0985 0.127 Uiso 1 1 calc R . . C 4
H13K H 0.6555 0.0005 0.0839 0.127 Uiso 1 1 calc R . . C 4
C136 C 0.5852(3) 0.0181(5) 0.1324(6) 0.142(5) Uani 1 1 d . . . C 4
H13L H 0.5730 0.0482 0.0983 0.170 Uiso 1 1 calc R . . C 4
H13M H 0.5593 -0.0154 0.1463 0.170 Uiso 1 1 calc R . . C 4
C133 C 0.6500(3) 0.0416(4) 0.1950(4) 0.090(3) Uani 1 1 d . . . C 4
H13N H 0.6552 0.0422 0.2394 0.108 Uiso 1 1 calc R . . C 4
H13O H 0.6734 0.0762 0.1765 0.108 Uiso 1 1 calc R . . C 4
C129 C 0.3649(4) 0.0091(7) 0.4312(6) 0.063(3) Uani 0.5 1 d . . P D 1
H12A H 0.3429 0.0462 0.4488 0.076 Uiso 0.5 1 calc R . P D 1
H12B H 0.3468 -0.0373 0.4261 0.076 Uiso 0.5 1 calc R . P D 1
C130 C 0.3879(7) 0.0372(10) 0.3657(9) 0.095(5) Uani 0.5 1 d . . P D 1
H13P H 0.3699 0.0173 0.3305 0.114 Uiso 0.5 1 calc R . P D 1
H13Q H 0.3892 0.0912 0.3630 0.114 Uiso 0.5 1 calc R . P D 1
C131 C 0.4384(16) 0.003(2) 0.372(3) 0.21(2) Uani 0.5 1 d . U P D 1
H13R H 0.4399 -0.0426 0.3484 0.250 Uiso 0.5 1 calc R . P D 1
H13S H 0.4630 0.0373 0.3555 0.250 Uiso 0.5 1 calc R . P D 1
C132 C 0.4485(4) -0.0107(6) 0.4297(6) 0.055(3) Uani 0.5 1 d . . P D 1
H13T H 0.4750 0.0221 0.4433 0.066 Uiso 0.5 1 calc R . P D 1
H13U H 0.4603 -0.0617 0.4333 0.066 Uiso 0.5 1 calc R . P D 1
O1 O 0.4073(3) -0.0010(5) 0.4683(5) 0.068(2) Uani 0.5 1 d . . P D 1
C139 C 0.3501(8) 0.0069(8) 0.3762(8) 0.095(6) Uani 0.5 1 d . . P E 2
H13A H 0.3490 0.0105 0.3314 0.114 Uiso 0.5 1 calc R . P E 2
H13B H 0.3516 0.0572 0.3926 0.114 Uiso 0.5 1 calc R . P E 2
C140 C 0.3948(8) -0.0323(7) 0.3940(9) 0.098(6) Uani 0.5 1 d . . P E 2
H14A H 0.3984 -0.0297 0.4386 0.117 Uiso 0.5 1 calc R . P E 2
H14B H 0.3913 -0.0845 0.3829 0.117 Uiso 0.5 1 calc R . P E 2
C141 C 0.4344(10) -0.0067(17) 0.3688(12) 0.115(12) Uani 0.5 1 d . U P E 2
H14C H 0.4582 -0.0464 0.3758 0.138 Uiso 0.5 1 calc R . P E 2
H14D H 0.4442 0.0328 0.3969 0.138 Uiso 0.5 1 calc R . P E 2
C142 C 0.4485(7) 0.0208(14) 0.3120(10) 0.135(9) Uani 0.5 1 d . . P E 2
H14E H 0.4329 0.0683 0.3053 0.202 Uiso 0.5 1 calc GR . P E 2
H14F H 0.4384 -0.0133 0.2801 0.202 Uiso 0.5 1 calc GR . P E 2
H14G H 0.4838 0.0266 0.3110 0.202 Uiso 0.5 1 calc GR . P E 2
C137 C 0.2548(6) 0.0100(8) 0.3671(7) 0.086(5) Uani 0.5 1 d . . P E 2
H13C H 0.2547 0.0623 0.3768 0.129 Uiso 0.5 1 calc GR . P E 2
H13D H 0.2252 -0.0127 0.3831 0.129 Uiso 0.5 1 calc GR . P E 2
H13E H 0.2560 0.0036 0.3230 0.129 Uiso 0.5 1 calc GR . P E 2
C138 C 0.3030(6) -0.0290(8) 0.3983(8) 0.092(5) Uani 0.5 1 d . . P E 2
H13F H 0.3008 -0.0248 0.4430 0.110 Uiso 0.5 1 calc R . P E 2
H13G H 0.3034 -0.0816 0.3878 0.110 Uiso 0.5 1 calc R . P E 2

loop_
_atom_site_aniso_label
_atom_site_aniso_U_11
_atom_site_aniso_U_22
_atom_site_aniso_U_33
_atom_site_aniso_U_23
_atom_site_aniso_U_13
_atom_site_aniso_U_12
Fe1 0.01803(19) 0.01292(17) 0.01474(17) -0.00012(17) 0.00110(16) 0.00031(15)
Fe2 0.01596(19) 0.01501(18) 0.0324(2) 0.00115(19) -0.00030(18) -0.00034(16)
C103 0.045(2) 0.0249(17) 0.034(2) 0.0015(15) 0.0099(17) 0.0041(16)
C97 0.0320(18) 0.0202(16) 0.038(2) 0.0031(14) 0.0053(15) -0.0013(14)
C102 0.039(2) 0.044(2) 0.052(3) -0.002(2) 0.008(2) 0.0168(19)
C104 0.055(3) 0.032(2) 0.046(2) -0.0023(18) 0.020(2) -0.0044(19)
C98 0.039(2) 0.0207(17) 0.048(2) 0.0060(16) 0.0171(18) 0.0053(15)
C105 0.081(4) 0.028(2) 0.056(3) 0.004(2) 0.035(3) 0.008(2)
C107 0.058(3) 0.058(3) 0.060(3) -0.001(3) 0.007(2) 0.024(3)
C111 0.050(3) 0.039(2) 0.053(3) 0.016(2) 0.016(2) 0.010(2)
C110 0.078(4) 0.054(3) 0.072(4) 0.030(3) 0.033(3) 0.025(3)
C106 0.082(4) 0.040(3) 0.053(3) 0.003(2) 0.019(3) 0.028(3)
C71 0.0209(17) 0.0290(19) 0.059(3) -0.0158(18) -0.0026(17) 0.0046(14)
C99 0.044(2) 0.033(2) 0.066(3) -0.010(2) 0.027(2) -0.0071(18)
C73 0.027(2) 0.036(2) 0.085(4) 0.002(2) -0.004(2) -0.0018(18)
C70 0.040(2) 0.040(2) 0.060(3) -0.017(2) 0.017(2) -0.0006(19)
C101 0.030(2) 0.064(3) 0.069(3) -0.027(3) 0.005(2) 0.003(2)
C74 0.059(3) 0.032(2) 0.092(4) -0.030(3) 0.001(3) -0.006(2)
C100 0.033(2) 0.052(3) 0.077(4) -0.015(3) 0.013(2) -0.009(2)
C108 0.061(3) 0.023(2) 0.097(4) -0.002(2) 0.043(3) -0.007(2)
C109 0.080(4) 0.039(3) 0.090(4) 0.027(3) 0.049(4) 0.009(3)
C75 0.067(3) 0.044(3) 0.069(3) -0.029(3) 0.019(3) -0.004(2)
C113 0.0284(17) 0.0194(15) 0.0331(18) 0.0014(13) 0.0061(14) 0.0005(13)
C114 0.0275(17) 0.0262(17) 0.0307(18) 0.0084(14) 0.0091(14) 0.0055(14)
C123 0.038(2) 0.032(2) 0.046(2) 0.0159(17) 0.0169(18) 0.0114(17)
C124 0.067(3) 0.030(2) 0.063(3) 0.006(2) 0.026(3) 0.018(2)
C126 0.047(2) 0.0251(18) 0.044(2) -0.0052(17) 0.0022(18) -0.0027(17)
C125 0.082(4) 0.026(2) 0.058(3) -0.011(2) 0.014(3) 0.002(2)
C116 0.0196(16) 0.035(2) 0.0341(19) -0.0024(15) 0.0000(13) -0.0084(14)
C66 0.0235(17) 0.0222(16) 0.050(2) -0.0085(16) -0.0085(15) 0.0016(13)
C76 0.042(2) 0.036(2) 0.045(2) -0.0043(19) -0.0079(18) 0.0035(18)
C115 0.0172(15) 0.042(2) 0.0333(18) 0.0062(16) -0.0003(13) -0.0019(14)
C67 0.047(2) 0.035(2) 0.047(2) 0.0019(19) -0.0003(19) 0.0045(19)
C77 0.034(2) 0.057(3) 0.058(3) -0.024(2) 0.003(2) 0.002(2)
C79 0.053(3) 0.051(3) 0.059(3) 0.004(2) -0.019(2) 0.009(2)
C69 0.067(3) 0.058(3) 0.048(3) -0.013(3) 0.012(2) -0.003(3)
C78 0.043(3) 0.045(3) 0.078(4) -0.009(3) -0.014(2) 0.019(2)
C68 0.068(3) 0.061(3) 0.041(3) -0.005(2) 0.000(2) -0.002(3)
C39 0.0181(14) 0.0170(13) 0.0225(15) 0.0043(11) -0.0035(11) -0.0005(11)
C41 0.0282(17) 0.0179(15) 0.044(2) 0.0032(14) -0.0084(15) -0.0037(13)
C55 0.0208(15) 0.0257(16) 0.0243(16) 0.0009(13) 0.0000(12) 0.0007(13)
C38 0.0212(14) 0.0260(15) 0.0253(16) 0.0051(13) -0.0017(13) -0.0007(12)
C40 0.0247(16) 0.0192(14) 0.0253(16) 0.0045(12) -0.0054(12) -0.0002(12)
C58 0.0286(17) 0.0272(16) 0.034(2) -0.0029(15) 0.0076(14) 0.0090(13)
C72 0.030(2) 0.034(2) 0.062(3) -0.008(2) -0.0058(19) 0.0013(16)
C43 0.0255(16) 0.0305(17) 0.037(2) 0.0108(15) 0.0075(14) -0.0005(14)
C42 0.0258(17) 0.0230(17) 0.051(2) 0.0106(16) 0.0038(16) -0.0041(14)
C65 0.0254(17) 0.0303(18) 0.041(2) -0.0046(16) 0.0048(15) 0.0029(14)
C57 0.0265(17) 0.0214(16) 0.051(2) 0.0008(15) -0.0021(16) 0.0079(14)
C56 0.0287(18) 0.0263(17) 0.0323(18) 0.0074(14) -0.0039(14) 0.0013(14)
C54 0.0153(13) 0.0184(14) 0.0250(15) -0.0004(11) -0.0012(11) 0.0003(11)
C53 0.0199(14) 0.0241(15) 0.0275(17) 0.0002(14) 0.0010(12) 0.0011(12)
C117 0.0245(16) 0.0196(15) 0.0286(17) -0.0029(13) 0.0054(13) -0.0028(12)
C118 0.0240(16) 0.0176(14) 0.0291(17) -0.0033(12) 0.0041(13) 0.0002(12)
C122 0.0348(19) 0.0198(16) 0.0337(19) -0.0062(14) 0.0117(15) -0.0067(14)
C119 0.0277(17) 0.0299(18) 0.0288(18) -0.0017(14) 0.0000(13) 0.0045(14)
C121 0.047(2) 0.0191(16) 0.037(2) 0.0008(15) 0.0141(17) 0.0013(15)
C120 0.046(2) 0.0316(19) 0.0284(18) 0.0023(15) 0.0038(16) 0.0102(17)
C112 0.0185(15) 0.0186(14) 0.0324(17) 0.0007(13) -0.0015(12) -0.0024(12)
C86 0.0160(13) 0.0147(13) 0.0342(17) -0.0001(14) -0.0010(13) 0.0021(10)
C85 0.0189(14) 0.0159(14) 0.0397(19) -0.0008(13) -0.0025(13) 0.0045(12)
C87 0.0230(16) 0.0195(15) 0.0367(19) -0.0006(13) 0.0000(13) 0.0018(12)
C88 0.0301(19) 0.0297(18) 0.038(2) 0.0083(16) 0.0042(15) 0.0013(15)
C90 0.0213(15) 0.0171(15) 0.050(2) -0.0014(14) -0.0060(15) -0.0014(12)
C89 0.0265(17) 0.0236(16) 0.056(2) 0.0086(18) 0.0045(17) -0.0051(13)
C127 0.0239(16) 0.0192(15) 0.040(2) 0.0036(13) 0.0056(14) 0.0003(12)
C128 0.0206(14) 0.0138(13) 0.044(2) 0.0010(14) 0.0049(14) 0.0004(11)
C96 0.0255(16) 0.0148(13) 0.047(2) -0.0002(15) -0.0057(15) 0.0009(12)
C95 0.0277(17) 0.0207(16) 0.054(2) -0.0025(16) -0.0132(17) 0.0066(14)
C83 0.0277(17) 0.036(2) 0.0301(18) -0.0030(15) -0.0036(14) 0.0007(15)
C91 0.0288(19) 0.038(2) 0.042(2) 0.0139(18) -0.0083(16) -0.0044(16)
C92 0.032(2) 0.0256(19) 0.062(3) 0.0212(19) -0.0076(19) -0.0022(15)
C84 0.0233(16) 0.0236(16) 0.0370(19) -0.0075(14) -0.0072(14) 0.0024(13)
C80 0.0160(13) 0.0161(14) 0.0283(16) -0.0013(12) 0.0016(12) -0.0008(11)
C82 0.0180(15) 0.0261(17) 0.0379(19) 0.0043(15) -0.0004(13) -0.0032(13)
C94 0.0174(15) 0.0184(15) 0.045(2) 0.0016(14) -0.0023(14) -0.0027(12)
C93 0.0218(17) 0.0177(16) 0.065(3) 0.0046(17) -0.0040(17) -0.0020(13)
C81 0.0154(14) 0.0186(14) 0.0352(18) 0.0059(13) 0.0025(12) 0.0003(11)
C17 0.0188(14) 0.0173(14) 0.0228(15) 0.0030(11) 0.0024(11) 0.0006(11)
C62 0.0245(16) 0.0230(16) 0.0272(17) -0.0003(13) -0.0060(13) 0.0033(13)
C50 0.0177(14) 0.0226(15) 0.0268(17) 0.0057(13) -0.0019(12) 0.0025(11)
C28 0.0248(16) 0.0227(16) 0.0375(19) 0.0035(14) 0.0074(14) -0.0051(13)
C60 0.0205(15) 0.0243(16) 0.051(2) 0.0125(15) -0.0138(15) -0.0046(13)
C59 0.0144(14) 0.0302(17) 0.0367(19) 0.0157(14) -0.0012(12) 0.0003(12)
C29 0.0209(16) 0.0280(17) 0.0350(19) 0.0005(15) -0.0038(13) -0.0034(13)
C30 0.0221(15) 0.0208(15) 0.0245(15) 0.0031(12) -0.0005(12) 0.0016(12)
C18 0.0196(14) 0.0221(15) 0.0207(15) 0.0028(12) 0.0030(11) 0.0023(12)
C49 0.0157(12) 0.0174(13) 0.0253(15) 0.0041(12) -0.0051(12) 0.0025(10)
C27 0.0291(17) 0.0213(15) 0.0253(16) 0.0067(13) 0.0060(13) 0.0007(13)
C48 0.0177(13) 0.0173(13) 0.0176(13) -0.0002(11) -0.0001(10) -0.0001(11)
C31 0.0388(18) 0.0165(14) 0.0220(15) -0.0024(13) 0.0042(14) 0.0024(12)
C32 0.0319(17) 0.0168(14) 0.0257(16) 0.0015(12) 0.0038(13) 0.0013(13)
C64 0.0208(14) 0.0166(13) 0.0252(15) 0.0005(13) 0.0022(13) 0.0015(11)
C33 0.0185(14) 0.0160(13) 0.0184(14) 0.0007(11) 0.0014(11) 0.0007(11)
C63 0.0204(14) 0.0164(14) 0.0289(16) -0.0039(12) 0.0013(12) -0.0003(11)
C22 0.0167(14) 0.0246(16) 0.0219(15) -0.0028(12) 0.0042(11) -0.0050(12)
C20 0.0243(16) 0.042(2) 0.0169(15) 0.0010(14) -0.0032(12) -0.0002(15)
C16 0.0164(13) 0.0189(14) 0.0172(13) 0.0027(11) 0.0020(11) 0.0009(11)
C23 0.0217(15) 0.0269(16) 0.0202(15) 0.0003(13) 0.0063(12) -0.0047(13)
C26 0.0288(17) 0.041(2) 0.0216(16) -0.0081(15) 0.0026(13) -0.0119(15)
C21 0.0191(15) 0.0322(18) 0.0211(15) -0.0015(13) 0.0025(12) -0.0071(13)
C19 0.0257(16) 0.0350(19) 0.0199(15) 0.0079(14) 0.0014(12) 0.0044(14)
C6 0.0229(16) 0.0221(16) 0.0283(17) 0.0029(13) 0.0049(13) 0.0066(12)
C7 0.0316(17) 0.0177(14) 0.0207(15) 0.0001(12) 0.0072(13) 0.0074(13)
C8 0.0306(17) 0.0250(16) 0.0236(16) -0.0016(13) 0.0015(13) 0.0034(14)
C9 0.0324(19) 0.0252(17) 0.0354(19) -0.0028(15) 0.0083(15) -0.0003(14)
C11 0.040(2) 0.0258(18) 0.0273(18) 0.0040(14) -0.0011(15) 0.0125(16)
C1 0.0245(16) 0.0201(14) 0.0205(15) -0.0003(12) 0.0021(12) -0.0002(12)
C2 0.0347(18) 0.0161(14) 0.0170(14) 0.0028(11) 0.0029(12) 0.0032(13)
C15 0.0363(19) 0.0291(18) 0.0250(17) 0.0039(14) 0.0015(14) 0.0046(15)
C5 0.0312(19) 0.0347(19) 0.0269(18) 0.0007(15) -0.0045(14) 0.0038(15)
C4 0.039(2) 0.0318(19) 0.0247(17) -0.0026(15) -0.0038(15) -0.0001(16)
C3 0.0351(18) 0.0195(15) 0.0284(17) -0.0001(13) 0.0025(14) 0.0013(14)
C13 0.069(3) 0.034(2) 0.034(2) 0.0033(17) 0.015(2) 0.030(2)
C12 0.059(3) 0.0285(19) 0.0252(18) -0.0059(15) 0.0018(17) 0.0061(18)
C14 0.040(2) 0.040(2) 0.042(2) 0.0160(18) 0.0111(18) 0.0191(18)
C10 0.049(2) 0.0163(15) 0.0314(19) 0.0079(13) 0.0119(16) 0.0054(15)
C35 0.0156(14) 0.0241(16) 0.042(2) -0.0057(15) -0.0049(13) -0.0023(12)
C47 0.0180(15) 0.0234(16) 0.0336(18) 0.0064(14) -0.0057(13) -0.0039(12)
C34 0.0149(14) 0.0189(14) 0.0305(17) 0.0001(12) -0.0053(12) -0.0019(11)
C46 0.0214(16) 0.0310(19) 0.056(2) 0.0192(18) -0.0122(16) -0.0035(14)
C44 0.0207(16) 0.0245(17) 0.060(3) -0.0076(17) -0.0015(16) 0.0008(13)
C45 0.0229(17) 0.0196(17) 0.077(3) 0.0032(18) -0.0072(18) 0.0035(14)
C36 0.0246(16) 0.0358(19) 0.0318(18) -0.0135(15) 0.0047(14) -0.0021(14)
C37 0.0272(16) 0.041(2) 0.0217(16) -0.0047(15) 0.0038(13) -0.0021(14)
N4 0.0174(12) 0.0150(11) 0.0171(11) 0.0000(9) 0.0004(9) 0.0009(9)
N2 0.0202(12) 0.0164(12) 0.0166(12) 0.0002(10) 0.0022(9) -0.0007(10)
N1 0.0284(14) 0.0184(12) 0.0145(12) 0.0007(10) 0.0009(10) 0.0036(11)
N3 0.0145(11) 0.0189(12) 0.0195(12) -0.0009(10) 0.0007(9) -0.0006(9)
N7 0.0215(13) 0.0188(13) 0.0335(15) 0.0020(11) 0.0027(11) -0.0014(10)
N6 0.0170(12) 0.0174(12) 0.0327(15) 0.0011(10) -0.0026(10) 0.0003(10)
N8 0.0152(12) 0.0182(12) 0.0338(15) 0.0018(11) 0.0017(11) -0.0002(10)
N5 0.0195(13) 0.0204(13) 0.0446(18) -0.0051(13) -0.0074(12) 0.0025(11)
C24 0.0331(19) 0.0202(16) 0.038(2) -0.0028(14) 0.0111(15) -0.0051(14)
C25 0.039(2) 0.0321(19) 0.035(2) -0.0133(16) 0.0092(16) -0.0147(16)
C61 0.0337(19) 0.0192(16) 0.041(2) -0.0011(15) -0.0137(16) 0.0002(14)
C51 0.0234(16) 0.0335(18) 0.0203(15) 0.0052(14) 0.0047(12) -0.0007(14)
C52 0.0288(17) 0.0315(18) 0.0229(16) -0.0039(14) 0.0056(13) 0.0036(14)
O2 0.080(3) 0.044(2) 0.091(3) 0.014(2) 0.047(2) 0.011(2)
C134 0.054(4) 0.126(8) 0.109(6) 0.009(5) 0.005(4) 0.019(4)
C135 0.069(5) 0.106(6) 0.143(8) -0.057(6) -0.016(5) 0.019(4)
C136 0.093(6) 0.120(7) 0.212(12) 0.088(8) -0.099(7) -0.062(5)
C133 0.078(5) 0.076(5) 0.116(6) 0.062(5) -0.036(4) -0.019(4)
C129 0.039(5) 0.074(8) 0.078(8) -0.013(7) 0.005(5) 0.004(5)
C130 0.087(11) 0.077(10) 0.121(14) 0.020(10) -0.004(10) 0.020(9)
C131 0.15(3) 0.15(3) 0.32(5) 0.14(3) -0.04(3) -0.04(2)
C132 0.036(5) 0.036(5) 0.092(9) 0.001(5) 0.005(5) 0.007(4)
O1 0.053(5) 0.055(5) 0.097(7) -0.005(4) 0.009(4) 0.007(4)
C139 0.165(18) 0.046(7) 0.073(10) 0.013(7) 0.002(11) -0.005(9)
C140 0.159(17) 0.032(6) 0.102(12) 0.005(7) -0.020(12) -0.001(8)
C141 0.100(16) 0.130(19) 0.115(16) 0.070(14) 0.080(14) 0.085(15)
C142 0.107(14) 0.19(2) 0.107(14) 0.055(15) -0.056(12) -0.078(15)
C137 0.119(13) 0.068(8) 0.072(9) 0.002(7) 0.038(9) 0.014(8)
C138 0.099(11) 0.077(9) 0.099(11) -0.012(8) 0.061(9) -0.008(8)

loop_
_atom_type_symbol
_atom_type_description
_atom_type_scat_dispersion_real
_atom_type_scat_dispersion_imag
_atom_type_scat_source
C C 0.0033 0.0016 'International Tables Vol C Tables 4.2.6.8 and 6.1.1.4'
H H 0.0000 0.0000 'International Tables Vol C Tables 4.2.6.8 and 6.1.1.4'
Fe Fe 0.3463 0.8444 'International Tables Vol C Tables 4.2.6.8 and 6.1.1.4'
N N 0.0061 0.0033 'International Tables Vol C Tables 4.2.6.8 and 6.1.1.4'
O O 0.0106 0.0060 'International Tables Vol C Tables 4.2.6.8 and 6.1.1.4'

loop_
_geom_angle_atom_site_label_1
_geom_angle_atom_site_label_2
_geom_angle_atom_site_label_3
_geom_angle
_geom_angle_site_symmetry_1
_geom_angle_site_symmetry_3
N2 Fe1 N4 130.45(10) . .
N2 Fe1 N1 84.53(11) . .
N1 Fe1 N4 115.20(11) . .
N3 Fe1 N4 82.88(10) . .
N3 Fe1 N2 116.25(11) . .
N3 Fe1 N1 134.43(11) . .
N7 Fe2 N6 113.63(12) . .
N7 Fe2 N8 82.48(12) . .
N7 Fe2 N5 132.96(13) . .
N6 Fe2 N8 134.19(11) . .
N5 Fe2 N6 84.29(11) . .
N5 Fe2 N8 116.70(13) . .
C102 C103 C97 119.4(4) . .
C104 C103 C97 120.9(4) . .
C104 C103 C102 119.6(4) . .
C103 C97 H97 106.3 . .
C98 C97 C103 112.5(3) . .
C98 C97 H97 106.3 . .
N7 C97 C103 109.2(3) . .
N7 C97 H97 106.3 . .
N7 C97 C98 115.7(3) . .
C103 C102 C101 124.4(4) . .
C107 C102 C103 118.1(5) . .
C107 C102 C101 117.5(5) . .
C103 C104 H104 119.3 . .
C103 C104 C105 121.4(5) . .
C105 C104 H104 119.3 . .
C111 C98 C97 118.7(4) . .
C99 C98 C97 121.8(4) . .
C99 C98 C111 119.5(4) . .
C104 C105 H105 120.4 . .
C106 C105 C104 119.2(5) . .
C106 C105 H105 120.4 . .
C102 C107 H107 119.4 . .
C106 C107 C102 121.1(5) . .
C106 C107 H107 119.4 . .
C98 C111 H111 119.8 . .
C110 C111 C98 120.5(5) . .
C110 C111 H111 119.8 . .
C111 C110 H110 119.9 . .
C109 C110 C111 120.3(6) . .
C109 C110 H110 119.9 . .
C105 C106 C107 120.5(5) . .
C105 C106 H106 119.7 . .
C107 C106 H106 119.7 . .
C70 C71 C65 115.0(4) . .
C72 C71 C70 120.8(4) . .
C72 C71 C65 124.1(4) . .
C98 C99 C100 123.8(4) . .
C98 C99 C108 118.3(5) . .
C108 C99 C100 117.9(5) . .
C74 C73 H73 120.3 . .
C74 C73 C72 119.3(5) . .
C72 C73 H73 120.3 . .
C71 C70 C69 124.1(4) . .
C75 C70 C71 117.8(5) . .
C75 C70 C69 118.0(5) . .
C102 C101 H101 116.2 . .
C100 C101 C102 127.7(5) . .
C100 C101 H101 116.2 . .
C73 C74 H74 119.9 . .
C73 C74 C75 120.2(4) . .
C75 C74 H74 119.9 . .
C99 C100 H100 115.5 . .
C101 C100 C99 129.0(5) . .
C101 C100 H100 115.5 . .
C99 C108 H108 119.3 . .
C109 C108 C99 121.5(5) . .
C109 C108 H108 119.3 . .
C110 C109 C108 119.9(5) . .
C110 C109 H109 120.0 . .
C108 C109 H109 120.0 . .
C70 C75 H75 119.6 . .
C74 C75 C70 120.9(5) . .
C74 C75 H75 119.6 . .
C114 C113 C112 121.2(3) . .
C126 C113 C114 119.2(3) . .
C126 C113 C112 119.6(3) . .
C113 C114 C123 118.1(4) . .
C113 C114 C115 123.9(3) . .
C123 C114 C115 117.9(4) . .
C114 C123 H123 119.1 . .
C124 C123 C114 121.7(4) . .
C124 C123 H123 119.1 . .
C123 C124 H124 120.3 . .
C123 C124 C125 119.5(4) . .
C125 C124 H124 120.3 . .
C113 C126 H126 119.7 . .
C125 C126 C113 120.6(4) . .
C125 C126 H126 119.7 . .
C124 C125 C126 120.7(5) . .
C124 C125 H125 119.6 . .
C126 C125 H125 119.6 . .
C115 C116 H116 116.4 . .
C115 C116 C117 127.2(3) . .
C117 C116 H116 116.4 . .
C76 C66 C65 123.8(4) . .
C67 C66 C76 119.5(4) . .
C67 C66 C65 116.7(4) . .
C66 C76 H76 119.6 . .
C77 C76 C66 120.9(4) . .
C77 C76 H76 119.6 . .
C114 C115 H115 116.4 . .
C116 C115 C114 127.1(3) . .
C116 C115 H115 116.4 . .
C66 C67 C79 119.2(4) . .
C66 C67 C68 123.2(4) . .
C79 C67 C68 117.3(5) . .
C76 C77 H77 120.3 . .
C78 C77 C76 119.3(4) . .
C78 C77 H77 120.3 . .
C67 C79 H79 120.0 . .
C78 C79 C67 120.1(5) . .
C78 C79 H79 120.0 . .
C70 C69 H69 116.6 . .
C68 C69 C70 126.8(5) . .
C68 C69 H69 116.6 . .
C77 C78 C79 121.0(4) . .
C77 C78 H78 119.5 . .
C79 C78 H78 119.5 . .
C67 C68 H68 116.6 . .
C69 C68 C67 126.8(5) . .
C69 C68 H68 116.6 . .
C38 C39 C33 121.8(3) . .
C40 C39 C38 119.1(3) . .
C40 C39 C33 119.1(3) . .
C40 C41 H41 120.4 . .
C42 C41 H41 120.4 . .
C42 C41 C40 119.2(3) . .
C56 C55 H55 119.3 . .
C56 C55 C54 121.5(3) . .
C54 C55 H55 119.3 . .
C39 C38 C43 118.5(3) . .
C39 C38 C37 124.0(3) . .
C43 C38 C37 117.5(3) . .
C39 C40 H40 119.2 . .
C41 C40 C39 121.7(3) . .
C41 C40 H40 119.2 . .
C57 C58 H58 119.0 . .
C57 C58 C53 121.9(3) . .
C53 C58 H58 119.0 . .
C71 C72 C73 120.4(5) . .
C71 C72 H72 119.8 . .
C73 C72 H72 119.8 . .
C38 C43 H43 119.2 . .
C42 C43 C38 121.5(3) . .
C42 C43 H43 119.2 . .
C41 C42 H42 120.0 . .
C43 C42 C41 119.9(3) . .
C43 C42 H42 120.0 . .
C71 C65 C66 107.3(3) . .
C71 C65 H65 107.2 . .
C66 C65 H65 107.2 . .
N5 C65 C71 112.2(3) . .
N5 C65 C66 115.4(3) . .
N5 C65 H65 107.2 . .
C58 C57 H57 120.3 . .
C56 C57 C58 119.3(3) . .
C56 C57 H57 120.3 . .
C55 C56 C57 120.4(3) . .
C55 C56 H56 119.8 . .
C57 C56 H56 119.8 . .
C55 C54 C53 119.3(3) . .
C55 C54 C48 118.5(3) . .
C53 C54 C48 122.1(3) . .
C58 C53 C54 117.5(3) . .
C58 C53 C52 118.2(3) . .
C54 C53 C52 124.3(3) . .
C118 C117 C116 124.7(3) . .
C118 C117 C122 117.6(3) . .
C122 C117 C116 117.7(3) . .
C117 C118 C112 120.5(3) . .
C119 C118 C117 119.7(3) . .
C119 C118 C112 119.8(3) . .
C117 C122 H122 119.2 . .
C121 C122 C117 121.6(4) . .
C121 C122 H122 119.2 . .
C118 C119 H119 119.2 . .
C120 C119 C118 121.6(4) . .
C120 C119 H119 119.2 . .
C122 C121 H121 120.0 . .
C120 C121 C122 119.9(3) . .
C120 C121 H121 120.0 . .
C119 C120 H120 120.2 . .
C121 C120 C119 119.5(4) . .
C121 C120 H120 120.2 . .
C113 C112 C118 110.9(3) . .
C113 C112 H112 106.9 . .
C118 C112 H112 106.9 . .
N8 C112 C113 114.5(3) . .
N8 C112 C118 110.4(3) . .
N8 C112 H112 106.9 . .
C85 C86 C80 118.0(3) . .
C87 C86 C85 119.5(3) . .
C87 C86 C80 122.4(3) . .
C86 C85 C84 122.5(3) . .
C90 C85 C86 118.5(3) . .
C90 C85 C84 119.0(3) . .
C86 C87 H87 119.5 . .
C86 C87 C88 121.0(3) . .
C88 C87 H87 119.5 . .
C87 C88 H88 120.1 . .
C89 C88 C87 119.8(4) . .
C89 C88 H88 120.1 . .
C85 C90 H90 119.6 . .
C89 C90 C85 120.8(3) . .
C89 C90 H90 119.6 . .
C88 C89 H89 119.9 . .
C90 C89 C88 120.2(3) . .
C90 C89 H89 119.9 . .
C128 C127 H127 121.5 . .
N7 C127 H127 121.5 . .
N7 C127 C128 117.1(3) . .
C127 C128 H128 120.9 . .
N8 C128 C127 118.2(3) . .
N8 C128 H128 120.9 . .
C95 C96 H96 120.7 . .
N6 C96 H96 120.7 . .
N6 C96 C95 118.7(3) . .
C96 C95 H95 120.8 . .
N5 C95 C96 118.3(3) . .
N5 C95 H95 120.8 . .
C84 C83 H83 116.5 . .
C84 C83 C82 127.0(4) . .
C82 C83 H83 116.5 . .
C92 C91 H91 119.4 . .
C92 C91 C82 121.2(4) . .
C82 C91 H91 119.4 . .
C91 C92 H92 120.4 . .
C93 C92 C91 119.3(4) . .
C93 C92 H92 120.4 . .
C85 C84 H84 115.7 . .
C83 C84 C85 128.7(3) . .
C83 C84 H84 115.7 . .
C86 C80 H80 106.5 . .
C81 C80 C86 109.0(2) . .
C81 C80 H80 106.5 . .
N6 C80 C86 113.3(3) . .
N6 C80 H80 106.5 . .
N6 C80 C81 114.5(3) . .
C91 C82 C83 118.8(4) . .
C91 C82 C81 118.7(3) . .
C81 C82 C83 122.5(3) . .
C93 C94 H94 119.8 . .
C93 C94 C81 120.4(4) . .
C81 C94 H94 119.8 . .
C92 C93 C94 120.7(4) . .
C92 C93 H93 119.6 . .
C94 C93 H93 119.6 . .
C82 C81 C80 117.5(3) . .
C94 C81 C80 123.3(3) . .
C94 C81 C82 119.2(3) . .
C30 C17 C18 119.5(3) . .
C30 C17 C16 122.2(3) . .
C18 C17 C16 118.3(3) . .
C49 C62 H62 119.3 . .
C61 C62 H62 119.3 . .
C61 C62 C49 121.4(3) . .
C59 C50 C51 117.7(3) . .
C49 C50 C59 118.2(3) . .
C49 C50 C51 124.2(3) . .
C29 C28 H28 120.3 . .
C27 C28 H28 120.3 . .
C27 C28 C29 119.5(3) . .
C59 C60 H60 120.1 . .
C59 C60 C61 119.7(3) . .
C61 C60 H60 120.1 . .
C50 C59 H59 119.1 . .
C60 C59 C50 121.8(3) . .
C60 C59 H59 119.1 . .
C28 C29 H29 119.9 . .
C30 C29 C28 120.2(3) . .
C30 C29 H29 119.9 . .
C17 C30 H30 119.7 . .
C29 C30 C17 120.7(3) . .
C29 C30 H30 119.7 . .
C17 C18 C19 121.7(3) . .
C27 C18 C17 118.6(3) . .
C27 C18 C19 119.6(3) . .
C62 C49 C50 119.1(3) . .
C62 C49 C48 118.1(3) . .
C50 C49 C48 122.7(3) . .
C28 C27 C18 121.3(3) . .
C28 C27 H27 119.3 . .
C18 C27 H27 119.3 . .
C54 C48 C49 113.0(2) . .
C54 C48 H48 106.2 . .
C49 C48 H48 106.2 . .
N4 C48 C54 114.7(2) . .
N4 C48 C49 109.9(2) . .
N4 C48 H48 106.2 . .
C32 C31 H31 120.6 . .
N1 C31 H31 120.6 . .
N1 C31 C32 118.7(3) . .
C31 C32 H32 120.4 . .
N2 C32 C31 119.1(3) . .
N2 C32 H32 120.4 . .
C63 C64 H64 121.3 . .
N4 C64 H64 121.3 . .
N4 C64 C63 117.3(3) . .
C39 C33 H33 107.0 . .
C34 C33 C39 112.1(3) . .
C34 C33 H33 107.0 . .
N3 C33 C39 113.3(2) . .
N3 C33 H33 107.0 . .
N3 C33 C34 110.2(2) . .
C64 C63 H63 121.1 . .
N3 C63 C64 117.9(3) . .
N3 C63 H63 121.1 . .
C23 C22 C16 124.1(3) . .
C23 C22 C21 119.2(3) . .
C21 C22 C16 116.7(3) . .
C21 C20 H20 116.3 . .
C19 C20 H20 116.3 . .
C19 C20 C21 127.4(3) . .
C17 C16 H16 106.3 . .
C22 C16 C17 108.4(2) . .
C22 C16 H16 106.3 . .
N2 C16 C17 114.3(3) . .
N2 C16 C22 114.5(3) . .
N2 C16 H16 106.3 . .
C22 C23 H23 119.4 . .
C22 C23 C24 121.2(3) . .
C24 C23 H23 119.4 . .
C21 C26 H26 119.6 . .
C25 C26 H26 119.6 . .
C25 C26 C21 120.7(3) . .
C22 C21 C20 122.7(3) . .
C26 C21 C22 118.7(3) . .
C26 C21 C20 118.6(3) . .
C18 C19 H19 116.7 . .
C20 C19 C18 126.7(3) . .
C20 C19 H19 116.7 . .
C7 C6 C11 119.1(3) . .
C7 C6 C5 123.1(3) . .
C11 C6 C5 117.8(3) . .
C6 C7 C1 116.0(3) . .
C8 C7 C6 119.5(3) . .
C8 C7 C1 124.5(3) . .
C7 C8 H8 119.6 . .
C7 C8 C9 120.8(3) . .
C9 C8 H8 119.6 . .
C8 C9 H9 120.4 . .
C10 C9 C8 119.2(4) . .
C10 C9 H9 120.4 . .
C6 C11 H11 119.5 . .
C10 C11 C6 121.1(3) . .
C10 C11 H11 119.5 . .
C7 C1 H1 106.7 . .
C7 C1 C2 107.9(3) . .
C2 C1 H1 106.7 . .
N1 C1 C7 113.3(3) . .
N1 C1 H1 106.7 . .
N1 C1 C2 115.1(3) . .
C15 C2 C1 124.5(3) . .
C15 C2 C3 120.0(3) . .
C3 C2 C1 115.4(3) . .
C2 C15 H15 119.5 . .
C2 C15 C14 121.0(4) . .
C14 C15 H15 119.5 . .
C6 C5 H5 116.9 . .
C4 C5 C6 126.1(4) . .
C4 C5 H5 116.9 . .
C5 C4 H4 116.2 . .
C5 C4 C3 127.5(4) . .
C3 C4 H4 116.2 . .
C2 C3 C4 123.5(3) . .
C2 C3 C12 117.8(3) . .
C12 C3 C4 118.5(3) . .
C12 C13 H13 120.1 . .
C14 C13 H13 120.1 . .
C14 C13 C12 119.7(4) . .
C3 C12 H12 119.4 . .
C13 C12 C3 121.2(4) . .
C13 C12 H12 119.4 . .
C15 C14 H14 119.9 . .
C13 C14 C15 120.2(4) . .
C13 C14 H14 119.9 . .
C9 C10 H10 120.0 . .
C11 C10 C9 120.0(3) . .
C11 C10 H10 120.0 . .
C34 C35 C36 123.7(3) . .
C44 C35 C34 118.5(4) . .
C44 C35 C36 117.7(4) . .
C34 C47 H47 119.8 . .
C34 C47 C46 120.4(4) . .
C46 C47 H47 119.8 . .
C35 C34 C33 121.4(3) . .
C47 C34 C33 118.6(3) . .
C47 C34 C35 120.0(3) . .
C47 C46 H46 120.1 . .
C45 C46 C47 119.9(4) . .
C45 C46 H46 120.1 . .
C35 C44 H44 119.5 . .
C45 C44 C35 121.0(4) . .
C45 C44 H44 119.5 . .
C46 C45 C44 120.0(3) . .
C46 C45 H45 120.0 . .
C44 C45 H45 120.0 . .
C35 C36 H36 115.8 . .
C37 C36 C35 128.5(3) . .
C37 C36 H36 115.8 . .
C38 C37 H37 115.9 . .
C36 C37 C38 128.2(3) . .
C36 C37 H37 115.9 . .
C48 N4 Fe1 128.56(19) . .
C64 N4 Fe1 110.7(2) . .
C64 N4 C48 119.0(2) . .
C32 N2 Fe1 108.4(2) . .
C32 N2 C16 113.5(3) . .
C16 N2 Fe1 136.9(2) . .
C31 N1 Fe1 108.7(2) . .
C31 N1 C1 113.6(3) . .
C1 N1 Fe1 134.7(2) . .
C33 N3 Fe1 132.7(2) . .
C63 N3 Fe1 111.0(2) . .
C63 N3 C33 115.1(3) . .
C97 N7 Fe2 127.8(2) . .
C127 N7 Fe2 111.8(2) . .
C127 N7 C97 118.6(3) . .
C96 N6 Fe2 108.7(2) . .
C96 N6 C80 112.6(3) . .
C80 N6 Fe2 137.1(2) . .
C112 N8 Fe2 131.1(2) . .
C128 N8 Fe2 110.3(2) . .
C128 N8 C112 117.3(3) . .
C65 N5 Fe2 135.2(2) . .
C95 N5 Fe2 109.5(2) . .
C95 N5 C65 113.2(3) . .
C23 C24 H24 120.0 . .
C25 C24 C23 120.0(4) . .
C25 C24 H24 120.0 . .
C26 C25 H25 120.0 . .
C24 C25 C26 119.9(3) . .
C24 C25 H25 120.0 . .
C62 C61 H61 120.2 . .
C60 C61 C62 119.7(3) . .
C60 C61 H61 120.2 . .
C50 C51 H51 115.8 . .
C52 C51 C50 128.3(3) . .
C52 C51 H51 115.8 . .
C53 C52 H52 115.9 . .
C51 C52 C53 128.2(3) . .
C51 C52 H52 115.9 . .
C133 O2 C136 107.8(7) . .
H13H C134 H13I 109.3 . .
C135 C134 H13H 111.4 . .
C135 C134 H13I 111.4 . .
C133 C134 H13H 111.4 . .
C133 C134 H13I 111.4 . .
C133 C134 C135 101.7(7) . .
C134 C135 H13J 111.8 . .
C134 C135 H13K 111.8 . .
C134 C135 C136 99.8(7) . .
H13J C135 H13K 109.5 . .
C136 C135 H13J 111.8 . .
C136 C135 H13K 111.8 . .
O2 C136 C135 99.2(5) . .
O2 C136 H13L 111.9 . .
O2 C136 H13M 111.9 . .
C135 C136 H13L 111.9 . .
C135 C136 H13M 111.9 . .
H13L C136 H13M 109.6 . .
O2 C133 C134 112.7(7) . .
O2 C133 H13N 109.1 . .
O2 C133 H13O 109.1 . .
C134 C133 H13N 109.1 . .
C134 C133 H13O 109.1 . .
H13N C133 H13O 107.8 . .
H12A C129 H12B 109.1 . .
C130 C129 H12A 111.2 . .
C130 C129 H12B 111.2 . .
O1 C129 H12A 111.2 . .
O1 C129 H12B 111.2 . .
O1 C129 C130 103.0(10) . .
C129 C130 H13P 112.1 . .
C129 C130 H13Q 112.1 . .
H13P C130 H13Q 109.8 . .
C131 C130 C129 98(2) . .
C131 C130 H13P 112.1 . .
C131 C130 H13Q 112.1 . .
C130 C131 H13R 109.4 . .
C130 C131 H13S 109.4 . .
H13R C131 H13S 108.0 . .
C132 C131 C130 111(4) . .
C132 C131 H13R 109.4 . .
C132 C131 H13S 109.4 . .
C131 C132 H13T 109.2 . .
C131 C132 H13U 109.2 . .
C131 C132 O1 112(2) . .
H13T C132 H13U 107.9 . .
O1 C132 H13T 109.2 . .
O1 C132 H13U 109.2 . .
C132 O1 C129 108.8(10) . .
H13A C139 H13B 107.6 . .
C140 C139 H13A 108.7 . .
C140 C139 H13B 108.7 . .
C140 C139 C138 114.3(13) . .
C138 C139 H13A 108.7 . .
C138 C139 H13B 108.7 . .
C139 C140 H14A 108.7 . .
C139 C140 H14B 108.7 . .
H14A C140 H14B 107.6 . .
C141 C140 C139 114.0(16) . .
C141 C140 H14A 108.7 . .
C141 C140 H14B 108.7 . .
C140 C141 H14C 102.8 . .
C140 C141 H14D 102.8 . .
C140 C141 C142 137(3) . .
H14C C141 H14D 105.0 . .
C142 C141 H14C 102.8 . .
C142 C141 H14D 102.8 . .
C141 C142 H14E 109.5 . .
C141 C142 H14F 109.5 . .
C141 C142 H14G 109.5 . .
H14E C142 H14F 109.5 . .
H14E C142 H14G 109.5 . .
H14F C142 H14G 109.5 . .
H13C C137 H13D 109.5 . .
H13C C137 H13E 109.5 . .
H13D C137 H13E 109.5 . .
C138 C137 H13C 109.5 . .
C138 C137 H13D 109.5 . .
C138 C137 H13E 109.5 . .
C139 C138 C137 111.1(13) . .
C139 C138 H13F 109.4 . .
C139 C138 H13G 109.4 . .
C137 C138 H13F 109.4 . .
C137 C138 H13G 109.4 . .
H13F C138 H13G 108.0 . .

loop_
_geom_bond_atom_site_label_1
_geom_bond_atom_site_label_2
_geom_bond_distance
_geom_bond_site_symmetry_2
Fe1 N4 2.001(3) .
Fe1 N2 1.991(3) .
Fe1 N1 1.992(3) .
Fe1 N3 1.983(3) .
Fe2 N7 1.985(3) .
Fe2 N6 1.997(3) .
Fe2 N8 2.007(3) .
Fe2 N5 1.989(3) .
C103 C97 1.525(5) .
C103 C102 1.420(7) .
C103 C104 1.369(6) .
C97 H97 0.9800 .
C97 C98 1.512(5) .
C97 N7 1.491(5) .
C102 C107 1.402(6) .
C102 C101 1.476(7) .
C104 H104 0.9300 .
C104 C105 1.403(7) .
C98 C111 1.395(7) .
C98 C99 1.393(6) .
C105 H105 0.9300 .
C105 C106 1.373(9) .
C107 H107 0.9300 .
C107 C106 1.379(8) .
C111 H111 0.9300 .
C111 C110 1.383(7) .
C110 H110 0.9300 .
C110 C109 1.367(9) .
C106 H106 0.9300 .
C71 C70 1.396(7) .
C71 C72 1.358(7) .
C71 C65 1.526(5) .
C99 C100 1.459(8) .
C99 C108 1.405(7) .
C73 H73 0.9300 .
C73 C74 1.364(8) .
C73 C72 1.399(6) .
C70 C75 1.395(6) .
C70 C69 1.475(8) .
C101 H101 0.9300 .
C101 C100 1.332(8) .
C74 H74 0.9300 .
C74 C75 1.380(9) .
C100 H100 0.9300 .
C108 H108 0.9300 .
C108 C109 1.367(9) .
C109 H109 0.9300 .
C75 H75 0.9300 .
C113 C114 1.409(5) .
C113 C126 1.397(5) .
C113 C112 1.510(5) .
C114 C123 1.413(5) .
C114 C115 1.459(6) .
C123 H123 0.9300 .
C123 C124 1.370(7) .
C124 H124 0.9300 .
C124 C125 1.377(8) .
C126 H126 0.9300 .
C126 C125 1.384(6) .
C125 H125 0.9300 .
C116 H116 0.9300 .
C116 C115 1.352(5) .
C116 C117 1.448(5) .
C66 C76 1.390(6) .
C66 C67 1.385(6) .
C66 C65 1.543(5) .
C76 H76 0.9300 .
C76 C77 1.387(6) .
C115 H115 0.9300 .
C67 C79 1.406(7) .
C67 C68 1.476(7) .
C77 H77 0.9300 .
C77 C78 1.367(7) .
C79 H79 0.9300 .
C79 C78 1.375(8) .
C69 H69 0.9300 .
C69 C68 1.340(8) .
C78 H78 0.9300 .
C68 H68 0.9300 .
C39 C38 1.400(5) .
C39 C40 1.395(5) .
C39 C33 1.520(4) .
C41 H41 0.9300 .
C41 C40 1.390(5) .
C41 C42 1.388(6) .
C55 H55 0.9300 .
C55 C56 1.378(5) .
C55 C54 1.395(5) .
C38 C43 1.410(5) .
C38 C37 1.458(5) .
C40 H40 0.9300 .
C58 H58 0.9300 .
C58 C57 1.386(5) .
C58 C53 1.415(5) .
C72 H72 0.9300 .
C43 H43 0.9300 .
C43 C42 1.375(6) .
C42 H42 0.9300 .
C65 H65 0.9800 .
C65 N5 1.469(5) .
C57 H57 0.9300 .
C57 C56 1.379(6) .
C56 H56 0.9300 .
C54 C53 1.418(5) .
C54 C48 1.516(4) .
C53 C52 1.452(5) .
C117 C118 1.409(5) .
C117 C122 1.410(5) .
C118 C119 1.390(5) .
C118 C112 1.516(5) .
C122 H122 0.9300 .
C122 C121 1.385(6) .
C119 H119 0.9300 .
C119 C120 1.382(5) .
C121 H121 0.9300 .
C121 C120 1.380(6) .
C120 H120 0.9300 .
C112 H112 0.9800 .
C112 N8 1.475(5) .
C86 C85 1.414(5) .
C86 C87 1.389(5) .
C86 C80 1.521(4) .
C85 C90 1.411(5) .
C85 C84 1.460(5) .
C87 H87 0.9300 .
C87 C88 1.395(5) .
C88 H88 0.9300 .
C88 C89 1.385(6) .
C90 H90 0.9300 .
C90 C89 1.384(6) .
C89 H89 0.9300 .
C127 H127 0.9300 .
C127 C128 1.391(5) .
C127 N7 1.332(4) .
C128 H128 0.9300 .
C128 N8 1.339(4) .
C96 H96 0.9300 .
C96 C95 1.394(5) .
C96 N6 1.340(4) .
C95 H95 0.9300 .
C95 N5 1.337(5) .
C83 H83 0.9300 .
C83 C84 1.344(5) .
C83 C82 1.462(5) .
C91 H91 0.9300 .
C91 C92 1.393(6) .
C91 C82 1.397(5) .
C92 H92 0.9300 .
C92 C93 1.375(7) .
C84 H84 0.9300 .
C80 H80 0.9800 .
C80 C81 1.513(4) .
C80 N6 1.468(4) .
C82 C81 1.412(5) .
C94 H94 0.9300 .
C94 C93 1.391(5) .
C94 C81 1.396(5) .
C93 H93 0.9300 .
C17 C30 1.395(5) .
C17 C18 1.410(4) .
C17 C16 1.507(4) .
C62 H62 0.9300 .
C62 C49 1.397(5) .
C62 C61 1.390(5) .
C50 C59 1.413(5) .
C50 C49 1.405(5) .
C50 C51 1.463(5) .
C28 H28 0.9300 .
C28 C29 1.392(5) .
C28 C27 1.383(5) .
C60 H60 0.9300 .
C60 C59 1.375(6) .
C60 C61 1.382(6) .
C59 H59 0.9300 .
C29 H29 0.9300 .
C29 C30 1.387(5) .
C30 H30 0.9300 .
C18 C27 1.402(5) .
C18 C19 1.471(5) .
C49 C48 1.517(4) .
C27 H27 0.9300 .
C48 H48 0.9800 .
C48 N4 1.484(4) .
C31 H31 0.9300 .
C31 C32 1.376(5) .
C31 N1 1.343(4) .
C32 H32 0.9300 .
C32 N2 1.343(4) .
C64 H64 0.9300 .
C64 C63 1.398(5) .
C64 N4 1.334(4) .
C33 H33 0.9800 .
C33 C34 1.514(4) .
C33 N3 1.487(4) .
C63 H63 0.9300 .
C63 N3 1.339(4) .
C22 C16 1.507(4) .
C22 C23 1.383(5) .
C22 C21 1.412(5) .
C20 H20 0.9300 .
C20 C21 1.467(5) .
C20 C19 1.330(5) .
C16 H16 0.9800 .
C16 N2 1.472(4) .
C23 H23 0.9300 .
C23 C24 1.390(5) .
C26 H26 0.9300 .
C26 C21 1.407(5) .
C26 C25 1.388(6) .
C19 H19 0.9300 .
C6 C7 1.396(5) .
C6 C11 1.398(5) .
C6 C5 1.477(5) .
C7 C8 1.382(5) .
C7 C1 1.517(4) .
C8 H8 0.9300 .
C8 C9 1.395(5) .
C9 H9 0.9300 .
C9 C10 1.393(6) .
C11 H11 0.9300 .
C11 C10 1.369(6) .
C1 H1 0.9800 .
C1 C2 1.533(4) .
C1 N1 1.469(4) .
C2 C15 1.376(5) .
C2 C3 1.402(5) .
C15 H15 0.9300 .
C15 C14 1.384(5) .
C5 H5 0.9300 .
C5 C4 1.346(5) .
C4 H4 0.9300 .
C4 C3 1.461(5) .
C3 C12 1.412(5) .
C13 H13 0.9300 .
C13 C12 1.380(6) .
C13 C14 1.368(7) .
C12 H12 0.9300 .
C14 H14 0.9300 .
C10 H10 0.9300 .
C35 C34 1.405(5) .
C35 C44 1.402(5) .
C35 C36 1.462(6) .
C47 H47 0.9300 .
C47 C34 1.391(5) .
C47 C46 1.395(5) .
C46 H46 0.9300 .
C46 C45 1.384(7) .
C44 H44 0.9300 .
C44 C45 1.387(7) .
C45 H45 0.9300 .
C36 H36 0.9300 .
C36 C37 1.336(5) .
C37 H37 0.9300 .
C24 H24 0.9300 .
C24 C25 1.378(6) .
C25 H25 0.9300 .
C61 H61 0.9300 .
C51 H51 0.9300 .
C51 C52 1.334(5) .
C52 H52 0.9300 .
O2 C136 1.464(12) .
O2 C133 1.317(8) .
C134 H13H 0.9700 .
C134 H13I 0.9700 .
C134 C135 1.423(12) .
C134 C133 1.373(11) .
C135 H13J 0.9700 .
C135 H13K 0.9700 .
C135 C136 1.634(14) .
C136 H13L 0.9700 .
C136 H13M 0.9700 .
C133 H13N 0.9700 .
C133 H13O 0.9700 .
C129 H12A 0.9700 .
C129 H12B 0.9700 .
C129 C130 1.62(2) .
C129 O1 1.409(15) .
C130 H13P 0.9700 .
C130 H13Q 0.9700 .
C130 C131 1.50(4) .
C131 H13R 0.9700 .
C131 H13S 0.9700 .
C131 C132 1.30(6) .
C132 H13T 0.9700 .
C132 H13U 0.9700 .
C132 O1 1.400(14) .
C139 H13A 0.9700 .
C139 H13B 0.9700 .
C139 C140 1.45(3) .
C139 C138 1.50(2) .
C140 H14A 0.9700 .
C140 H14B 0.9700 .
C140 C141 1.28(3) .
C141 H14C 0.9700 .
C141 H14D 0.9700 .
C141 C142 1.37(3) .
C142 H14E 0.9600 .
C142 H14F 0.9600 .
C142 H14G 0.9600 .
C137 H13C 0.9600 .
C137 H13D 0.9600 .
C137 H13E 0.9600 .
C137 C138 1.62(2) .
C138 H13F 0.9700 .
C138 H13G 0.9700 .

loop_
_geom_torsion_atom_site_label_1
_geom_torsion_atom_site_label_2
_geom_torsion_atom_site_label_3
_geom_torsion_atom_site_label_4
_geom_torsion
_geom_torsion_site_symmetry_1
_geom_torsion_site_symmetry_2
_geom_torsion_site_symmetry_3
_geom_torsion_site_symmetry_4
C103 C97 C98 C111 -117.3(4) . . . .
C103 C97 C98 C99 64.8(5) . . . .
C103 C97 N7 Fe2 42.6(4) . . . .
C103 C97 N7 C127 -154.1(3) . . . .
C103 C102 C107 C106 -2.3(8) . . . .
C103 C102 C101 C100 28.8(8) . . . .
C103 C104 C105 C106 0.2(7) . . . .
C97 C103 C102 C107 -172.0(4) . . . .
C97 C103 C102 C101 9.6(7) . . . .
C97 C103 C104 C105 172.9(4) . . . .
C97 C98 C111 C110 -176.2(4) . . . .
C97 C98 C99 C100 -7.5(6) . . . .
C97 C98 C99 C108 174.9(4) . . . .
C102 C103 C97 C98 -65.6(5) . . . .
C102 C103 C97 N7 64.2(5) . . . .
C102 C103 C104 C105 -3.2(7) . . . .
C102 C107 C106 C105 -0.7(8) . . . .
C102 C101 C100 C99 -1.5(9) . . . .
C104 C103 C97 C98 118.3(4) . . . .
C104 C103 C97 N7 -111.9(4) . . . .
C104 C103 C102 C107 4.1(7) . . . .
C104 C103 C102 C101 -174.3(5) . . . .
C104 C105 C106 C107 1.8(8) . . . .
C98 C97 N7 Fe2 170.7(3) . . . .
C98 C97 N7 C127 -26.1(5) . . . .
C98 C111 C110 C109 -0.9(8) . . . .
C98 C99 C100 C101 -28.3(8) . . . .
C98 C99 C108 C109 3.7(7) . . . .
C107 C102 C101 C100 -149.7(5) . . . .
C111 C98 C99 C100 174.6(4) . . . .
C111 C98 C99 C108 -3.1(6) . . . .
C111 C110 C109 C108 1.4(8) . . . .
C71 C70 C75 C74 3.8(8) . . . .
C71 C70 C69 C68 -32.1(9) . . . .
C71 C65 N5 Fe2 22.8(5) . . . .
C71 C65 N5 C95 -176.2(3) . . . .
C99 C98 C111 C110 1.8(7) . . . .
C99 C108 C109 C110 -2.9(8) . . . .
C73 C74 C75 C70 2.4(8) . . . .
C70 C71 C72 C73 5.0(6) . . . .
C70 C71 C65 C66 77.3(4) . . . .
C70 C71 C65 N5 -154.9(3) . . . .
C70 C69 C68 C67 0.4(10) . . . .
C101 C102 C107 C106 176.2(5) . . . .
C74 C73 C72 C71 1.4(7) . . . .
C100 C99 C108 C109 -174.1(5) . . . .
C108 C99 C100 C101 149.4(5) . . . .
C75 C70 C69 C68 145.1(6) . . . .
C113 C114 C123 C124 2.7(6) . . . .
C113 C114 C115 C116 -31.5(6) . . . .
C113 C126 C125 C124 1.4(7) . . . .
C113 C112 N8 Fe2 159.2(2) . . . .
C113 C112 N8 C128 -35.3(4) . . . .
C114 C113 C126 C125 0.9(6) . . . .
C114 C113 C112 C118 65.9(4) . . . .
C114 C113 C112 N8 -59.8(4) . . . .
C114 C123 C124 C125 -0.5(7) . . . .
C123 C114 C115 C116 146.0(4) . . . .
C123 C124 C125 C126 -1.7(8) . . . .
C126 C113 C114 C123 -2.9(5) . . . .
C126 C113 C114 C115 174.6(4) . . . .
C126 C113 C112 C118 -116.0(4) . . . .
C126 C113 C112 N8 118.3(4) . . . .
C116 C117 C118 C119 -174.7(3) . . . .
C116 C117 C118 C112 5.6(5) . . . .
C116 C117 C122 C121 175.6(3) . . . .
C66 C76 C77 C78 0.8(7) . . . .
C66 C67 C79 C78 -1.9(7) . . . .
C66 C67 C68 C69 32.9(9) . . . .
C66 C65 N5 Fe2 146.1(3) . . . .
C66 C65 N5 C95 -52.9(5) . . . .
C76 C66 C67 C79 2.3(6) . . . .
C76 C66 C67 C68 -171.7(5) . . . .
C76 C66 C65 C71 104.2(5) . . . .
C76 C66 C65 N5 -21.7(6) . . . .
C76 C77 C78 C79 -0.3(8) . . . .
C115 C114 C123 C124 -174.9(4) . . . .
C115 C116 C117 C118 32.0(6) . . . .
C115 C116 C117 C122 -146.4(4) . . . .
C67 C66 C76 C77 -1.8(6) . . . .
C67 C66 C65 C71 -76.1(5) . . . .
C67 C66 C65 N5 158.0(4) . . . .
C67 C79 C78 C77 0.9(8) . . . .
C79 C67 C68 C69 -141.3(6) . . . .
C69 C70 C75 C74 -173.6(5) . . . .
C68 C67 C79 C78 172.5(5) . . . .
C39 C38 C43 C42 3.1(5) . . . .
C39 C38 C37 C36 -29.9(6) . . . .
C39 C33 C34 C35 -65.0(4) . . . .
C39 C33 C34 C47 116.4(3) . . . .
C39 C33 N3 Fe1 139.5(2) . . . .
C39 C33 N3 C63 -55.1(4) . . . .
C55 C54 C53 C58 -2.8(5) . . . .
C55 C54 C53 C52 176.9(3) . . . .
C55 C54 C48 C49 -122.8(3) . . . .
C55 C54 C48 N4 110.2(3) . . . .
C38 C39 C40 C41 -0.7(5) . . . .
C38 C39 C33 C34 62.7(4) . . . .
C38 C39 C33 N3 -62.7(4) . . . .
C38 C43 C42 C41 -2.2(6) . . . .
C40 C39 C38 C43 -1.5(5) . . . .
C40 C39 C38 C37 176.6(3) . . . .
C40 C39 C33 C34 -119.8(3) . . . .
C40 C39 C33 N3 114.7(3) . . . .
C40 C41 C42 C43 -0.1(5) . . . .
C58 C57 C56 C55 -1.5(6) . . . .
C58 C53 C52 C51 149.6(4) . . . .
C72 C71 C70 C75 -7.5(6) . . . .
C72 C71 C70 C69 169.7(4) . . . .
C72 C71 C65 C66 -104.1(4) . . . .
C72 C71 C65 N5 23.7(5) . . . .
C72 C73 C74 C75 -5.1(8) . . . .
C43 C38 C37 C36 148.2(4) . . . .
C42 C41 C40 C39 1.6(5) . . . .
C65 C71 C70 C75 171.1(4) . . . .
C65 C71 C70 C69 -11.6(6) . . . .
C65 C71 C72 C73 -173.5(4) . . . .
C65 C66 C76 C77 177.9(4) . . . .
C65 C66 C67 C79 -177.4(4) . . . .
C65 C66 C67 C68 8.6(6) . . . .
C57 C58 C53 C54 2.4(5) . . . .
C57 C58 C53 C52 -177.3(3) . . . .
C56 C55 C54 C53 1.2(5) . . . .
C56 C55 C54 C48 -175.1(3) . . . .
C54 C55 C56 C57 1.0(5) . . . .
C54 C53 C52 C51 -30.1(6) . . . .
C54 C48 N4 Fe1 173.9(2) . . . .
C54 C48 N4 C64 -22.5(4) . . . .
C53 C58 C57 C56 -0.2(6) . . . .
C53 C54 C48 C49 61.0(4) . . . .
C53 C54 C48 N4 -66.1(4) . . . .
C117 C116 C115 C114 0.3(6) . . . .
C117 C118 C119 C120 -1.6(5) . . . .
C117 C118 C112 C113 -64.7(4) . . . .
C117 C118 C112 N8 63.2(4) . . . .
C117 C122 C121 C120 -0.1(6) . . . .
C118 C117 C122 C121 -2.9(5) . . . .
C118 C119 C120 C121 -1.5(6) . . . .
C118 C112 N8 Fe2 33.2(4) . . . .
C118 C112 N8 C128 -161.3(3) . . . .
C122 C117 C118 C119 3.7(5) . . . .
C122 C117 C118 C112 -176.0(3) . . . .
C122 C121 C120 C119 2.3(6) . . . .
C119 C118 C112 C113 115.6(4) . . . .
C119 C118 C112 N8 -116.5(3) . . . .
C112 C113 C114 C123 175.2(3) . . . .
C112 C113 C114 C115 -7.3(5) . . . .
C112 C113 C126 C125 -177.2(4) . . . .
C112 C118 C119 C120 178.1(3) . . . .
C86 C85 C90 C89 -2.9(5) . . . .
C86 C85 C84 C83 32.2(5) . . . .
C86 C87 C88 C89 -0.3(5) . . . .
C86 C80 C81 C82 76.5(4) . . . .
C86 C80 C81 C94 -105.7(4) . . . .
C86 C80 N6 Fe2 134.1(3) . . . .
C86 C80 N6 C96 -62.0(4) . . . .
C85 C86 C87 C88 -2.4(5) . . . .
C85 C86 C80 C81 -70.9(4) . . . .
C85 C86 C80 N6 160.4(3) . . . .
C85 C90 C89 C88 0.3(6) . . . .
C87 C86 C85 C90 3.9(4) . . . .
C87 C86 C85 C84 -176.4(3) . . . .
C87 C86 C80 C81 111.3(3) . . . .
C87 C86 C80 N6 -17.3(4) . . . .
C87 C88 C89 C90 1.3(6) . . . .
C90 C85 C84 C83 -148.1(4) . . . .
C127 C128 N8 Fe2 -4.2(4) . . . .
C127 C128 N8 C112 -172.6(3) . . . .
C128 C127 N7 Fe2 -2.8(4) . . . .
C128 C127 N7 C97 -168.6(3) . . . .
C96 C95 N5 Fe2 -1.2(5) . . . .
C96 C95 N5 C65 -167.1(4) . . . .
C95 C96 N6 Fe2 -8.1(5) . . . .
C95 C96 N6 C80 -176.6(3) . . . .
C83 C82 C81 C80 -13.6(5) . . . .
C83 C82 C81 C94 168.6(3) . . . .
C91 C92 C93 C94 -4.2(6) . . . .
C91 C82 C81 C80 169.4(3) . . . .
C91 C82 C81 C94 -8.5(5) . . . .
C92 C91 C82 C83 -171.8(4) . . . .
C92 C91 C82 C81 5.3(6) . . . .
C84 C85 C90 C89 177.3(3) . . . .
C84 C83 C82 C91 145.8(4) . . . .
C84 C83 C82 C81 -31.3(6) . . . .
C80 C86 C85 C90 -173.9(3) . . . .
C80 C86 C85 C84 5.8(4) . . . .
C80 C86 C87 C88 175.4(3) . . . .
C82 C83 C84 C85 2.5(6) . . . .
C82 C91 C92 C93 1.0(6) . . . .
C93 C94 C81 C80 -172.2(3) . . . .
C93 C94 C81 C82 5.5(5) . . . .
C81 C80 N6 Fe2 8.4(5) . . . .
C81 C80 N6 C96 172.3(3) . . . .
C81 C94 C93 C92 0.9(6) . . . .
C17 C18 C27 C28 -4.7(5) . . . .
C17 C18 C19 C20 34.3(5) . . . .
C17 C16 N2 Fe1 137.2(3) . . . .
C17 C16 N2 C32 -57.3(4) . . . .
C62 C49 C48 C54 122.3(3) . . . .
C62 C49 C48 N4 -108.1(3) . . . .
C50 C49 C48 C54 -59.7(4) . . . .
C50 C49 C48 N4 69.9(3) . . . .
C50 C51 C52 C53 1.6(6) . . . .
C28 C29 C30 C17 -1.3(5) . . . .
C59 C50 C49 C62 2.2(4) . . . .
C59 C50 C49 C48 -175.8(3) . . . .
C59 C50 C51 C52 -150.0(4) . . . .
C59 C60 C61 C62 0.0(5) . . . .
C29 C28 C27 C18 0.8(5) . . . .
C30 C17 C18 C27 5.5(5) . . . .
C30 C17 C18 C19 -173.9(3) . . . .
C30 C17 C16 C22 106.9(3) . . . .
C30 C17 C16 N2 -22.1(4) . . . .
C18 C17 C30 C29 -2.6(5) . . . .
C18 C17 C16 C22 -74.5(3) . . . .
C18 C17 C16 N2 156.4(3) . . . .
C49 C62 C61 C60 0.5(5) . . . .
C49 C50 C59 C60 -1.7(5) . . . .
C49 C50 C51 C52 29.1(5) . . . .
C49 C48 N4 Fe1 45.2(3) . . . .
C49 C48 N4 C64 -151.1(3) . . . .
C27 C28 C29 C30 2.3(5) . . . .
C27 C18 C19 C20 -145.1(4) . . . .
C48 C54 C53 C58 173.4(3) . . . .
C48 C54 C53 C52 -7.0(5) . . . .
C31 C32 N2 Fe1 -8.3(4) . . . .
C31 C32 N2 C16 -177.9(3) . . . .
C32 C31 N1 Fe1 -0.9(4) . . . .
C32 C31 N1 C1 -164.3(3) . . . .
C64 C63 N3 Fe1 -0.7(4) . . . .
C64 C63 N3 C33 -169.2(3) . . . .
C33 C39 C38 C43 175.9(3) . . . .
C33 C39 C38 C37 -6.0(5) . . . .
C33 C39 C40 C41 -178.3(3) . . . .
C63 C64 N4 Fe1 -5.9(4) . . . .
C63 C64 N4 C48 -172.3(3) . . . .
C22 C16 N2 Fe1 11.3(4) . . . .
C22 C16 N2 C32 176.7(3) . . . .
C22 C23 C24 C25 0.1(5) . . . .
C16 C17 C30 C29 175.9(3) . . . .
C16 C17 C18 C27 -173.0(3) . . . .
C16 C17 C18 C19 7.6(5) . . . .
C16 C22 C23 C24 -175.9(3) . . . .
C16 C22 C21 C20 -7.0(5) . . . .
C16 C22 C21 C26 174.1(3) . . . .
C23 C22 C16 C17 -106.3(3) . . . .
C23 C22 C16 N2 22.7(4) . . . .
C23 C22 C21 C20 172.9(3) . . . .
C23 C22 C21 C26 -6.0(5) . . . .
C23 C24 C25 C26 -2.4(6) . . . .
C21 C22 C16 C17 73.6(3) . . . .
C21 C22 C16 N2 -157.5(3) . . . .
C21 C22 C23 C24 4.2(5) . . . .
C21 C20 C19 C18 0.6(6) . . . .
C21 C26 C25 C24 0.5(6) . . . .
C19 C18 C27 C28 174.7(3) . . . .
C19 C20 C21 C22 -35.6(5) . . . .
C19 C20 C21 C26 143.2(4) . . . .
C6 C7 C8 C9 2.4(5) . . . .
C6 C7 C1 C2 76.8(4) . . . .
C6 C7 C1 N1 -154.6(3) . . . .
C6 C11 C10 C9 -0.3(6) . . . .
C6 C5 C4 C3 1.7(7) . . . .
C7 C6 C11 C10 4.6(5) . . . .
C7 C6 C5 C4 -34.8(6) . . . .
C7 C8 C9 C10 1.8(5) . . . .
C7 C1 C2 C15 107.1(4) . . . .
C7 C1 C2 C3 -76.8(4) . . . .
C7 C1 N1 Fe1 23.7(4) . . . .
C7 C1 N1 C31 -178.6(3) . . . .
C8 C7 C1 C2 -104.4(4) . . . .
C8 C7 C1 N1 24.2(5) . . . .
C8 C9 C10 C11 -2.9(5) . . . .
C11 C6 C7 C8 -5.6(5) . . . .
C11 C6 C7 C1 173.3(3) . . . .
C11 C6 C5 C4 143.2(4) . . . .
C1 C7 C8 C9 -176.4(3) . . . .
C1 C2 C15 C14 175.5(3) . . . .
C1 C2 C3 C4 9.7(5) . . . .
C1 C2 C3 C12 -174.8(3) . . . .
C2 C1 N1 Fe1 148.5(3) . . . .
C2 C1 N1 C31 -53.8(4) . . . .
C2 C15 C14 C13 -0.9(6) . . . .
C2 C3 C12 C13 -1.3(6) . . . .
C15 C2 C3 C4 -174.0(4) . . . .
C15 C2 C3 C12 1.5(5) . . . .
C5 C6 C7 C8 172.4(3) . . . .
C5 C6 C7 C1 -8.7(5) . . . .
C5 C6 C11 C10 -173.5(4) . . . .
C5 C4 C3 C2 31.9(6) . . . .
C5 C4 C3 C12 -143.6(4) . . . .
C4 C3 C12 C13 174.4(4) . . . .
C3 C2 C15 C14 -0.4(6) . . . .
C12 C13 C14 C15 1.1(7) . . . .
C14 C13 C12 C3 0.1(7) . . . .
C35 C44 C45 C46 -0.8(5) . . . .
C35 C36 C37 C38 0.0(6) . . . .
C47 C46 C45 C44 3.3(5) . . . .
C34 C33 N3 Fe1 13.0(4) . . . .
C34 C33 N3 C63 178.4(3) . . . .
C34 C35 C44 C45 -4.0(5) . . . .
C34 C35 C36 C37 27.9(6) . . . .
C34 C47 C46 C45 -0.9(5) . . . .
C46 C47 C34 C33 174.6(3) . . . .
C46 C47 C34 C35 -4.0(5) . . . .
C44 C35 C34 C33 -172.3(3) . . . .
C44 C35 C34 C47 6.3(5) . . . .
C44 C35 C36 C37 -149.7(4) . . . .
C36 C35 C34 C33 10.1(5) . . . .
C36 C35 C34 C47 -171.3(3) . . . .
C36 C35 C44 C45 173.8(3) . . . .
C37 C38 C43 C42 -175.2(3) . . . .
N4 C64 C63 N3 4.6(5) . . . .
N1 C31 C32 N2 6.6(5) . . . .
N1 C1 C2 C15 -20.5(5) . . . .
N1 C1 C2 C3 155.6(3) . . . .
N3 C33 C34 C35 62.1(4) . . . .
N3 C33 C34 C47 -116.5(3) . . . .
N7 C97 C98 C111 116.3(4) . . . .
N7 C97 C98 C99 -61.6(5) . . . .
N7 C127 C128 N8 4.9(5) . . . .
N6 C96 C95 N5 6.6(6) . . . .
N6 C80 C81 C82 -155.5(3) . . . .
N6 C80 C81 C94 22.3(4) . . . .
C25 C26 C21 C22 3.7(5) . . . .
C25 C26 C21 C20 -175.2(3) . . . .
C61 C62 C49 C50 -1.7(5) . . . .
C61 C62 C49 C48 176.4(3) . . . .
C61 C60 C59 C50 0.6(5) . . . .
C51 C50 C59 C60 177.4(3) . . . .
C51 C50 C49 C62 -176.9(3) . . . .
C51 C50 C49 C48 5.1(5) . . . .
C134 C135 C136 O2 30.6(9) . . . .
C135 C134 C133 O2 41.4(9) . . . .
C136 O2 C133 C134 -19.4(9) . . . .
C133 O2 C136 C135 -8.0(8) . . . .
C133 C134 C135 C136 -41.3(9) . . . .
C129 C130 C131 C132 -21(4) . . . .
C130 C129 O1 C132 -22.1(13) . . . .
C130 C131 C132 O1 9(4) . . . .
C131 C132 O1 C129 10(3) . . . .
O1 C129 C130 C131 25(3) . . . .
C139 C140 C141 C142 -39(4) . . . .
C140 C139 C138 C137 -170.4(14) . . . .
C138 C139 C140 C141 172(2) . . . .
